data_4312019
loop_
_publ_author_name
'Roger Guilard'
'Claude P. Gros'
'Jean-Michel Barbe'
'Enrique Espinosa'
'Fran\,cois J\'er\^ome'
'Alain Tabard'
'Jean-Marc Latour'
'Jianguo Shao'
'Zhongping Ou'
'Karl M. Kadish'

_publ_contact_author
;
 Pr. Roger Guilard,
 LIMSAG, CNRS UMR 5633, 
 Universite de Bourgogne, Faculte des Sciences, 
 6 boulevard Gabriel, 21100 Dijon, 
 France 
;
_publ_contact_author_email Roger.Guilard@u-bourgogne.fr
_publ_contact_author_fax '+33 3 80 39 61 17'
_publ_contact_author_phone '+33 3 80 39 61 11'
_publ_section_title
;
 Alkyl- and Aryl-Substituted Corroles. 5. Synthesis, Physicochemical
 Properties, and X-ray Structural Characterization of Copper Biscorroles
 and Porphyrin-Corrole Dyads
;
_journal_name_full 'Inorganic Chemistry'
_journal_page_first 7441
_journal_page_last 7455
_journal_paper_doi 10.1021/ic049651c
_journal_volume 43
_journal_year 2004
_chemical_formula_moiety 'C110 H82 Cu2 N8,3(D C Cl3)'
_chemical_formula_sum 'C113 H82 Cl9 Cu2 D3 N8'
_chemical_formula_weight 2001.02
_chemical_name_systematic
;
 ?
;
_space_group_IT_number 2
_symmetry_cell_setting triclinic
_symmetry_space_group_name_Hall '-P 1'
_symmetry_space_group_name_H-M 'P -1'
_atom_sites_solution_hydrogens geom
_atom_sites_solution_primary direct
_atom_sites_solution_secondary difmap
_audit_creation_method SHELXL-97
_cell_angle_alpha 74.7920(14)
_cell_angle_beta 81.6810(12)
_cell_angle_gamma 72.5040(15)
_cell_formula_units_Z 2
_cell_length_a 10.2550(2)
_cell_length_b 16.3890(3)
_cell_length_c 29.7910(8)
_cell_measurement_reflns_used 28293
_cell_measurement_temperature 112(2)
_cell_measurement_theta_max 28.85
_cell_measurement_theta_min 1.71
_cell_volume 4596.29(18)
_computing_structure_refinement 'SHELXL-97 (Sheldrick, 1997)'
_diffrn_ambient_temperature 112(2)
_diffrn_measured_fraction_theta_full 0.839
_diffrn_measured_fraction_theta_max 0.839
_diffrn_radiation_monochromator graphite
_diffrn_radiation_source 'fine-focus sealed tube'
_diffrn_radiation_type MoK\a
_diffrn_radiation_wavelength 0.71070
_diffrn_reflns_av_R_equivalents 0.0850
_diffrn_reflns_av_sigmaI/netI 0.0959
_diffrn_reflns_limit_h_max 13
_diffrn_reflns_limit_h_min 0
_diffrn_reflns_limit_k_max 22
_diffrn_reflns_limit_k_min -20
_diffrn_reflns_limit_l_max 40
_diffrn_reflns_limit_l_min -39
_diffrn_reflns_number 28293
_diffrn_reflns_theta_full 28.85
_diffrn_reflns_theta_max 28.85
_diffrn_reflns_theta_min 1.71
_exptl_absorpt_coefficient_mu 0.782
_exptl_absorpt_correction_type none
_exptl_crystal_colour Red
_exptl_crystal_density_diffrn 1.446
_exptl_crystal_density_method 'not measured'
_exptl_crystal_description Prismatic
_exptl_crystal_F_000 2060
_exptl_crystal_size_max 0.25
_exptl_crystal_size_mid 0.12
_exptl_crystal_size_min 0.08
_refine_diff_density_max 1.246
_refine_diff_density_min -1.901
_refine_diff_density_rms 0.146
_refine_ls_extinction_method none
_refine_ls_goodness_of_fit_ref 1.022
_refine_ls_hydrogen_treatment mixed
_refine_ls_matrix_type full
_refine_ls_number_parameters 1236
_refine_ls_number_reflns 20205
_refine_ls_number_restraints 51
_refine_ls_restrained_S_all 1.030
_refine_ls_R_factor_all 0.1604
_refine_ls_R_factor_gt 0.1011
_refine_ls_shift/su_max 0.008
_refine_ls_shift/su_mean 0.000
_refine_ls_structure_factor_coef Fsqd
_refine_ls_weighting_details 'calc w=1/[\s^2^(Fo^2^)+(0.1196P)^2^+35.6100P] where P=(Fo^2^+2Fc^2^)/3'
_refine_ls_weighting_scheme calc
_refine_ls_wR_factor_gt 0.2368
_refine_ls_wR_factor_ref 0.2857
_reflns_number_gt 13203
_reflns_number_total 20205
_reflns_threshold_expression >2sigma(I)
_cod_data_source_file ic049651csi20040316_091455_2.cif
_cod_data_source_block fj349
_cod_depositor_comments
;
The following automatic conversions were performed:
'_symmetry_cell_setting' value 'Triclinic' changed to 'triclinic'
according to '/home/saulius/struct/CIF-dictionaries/cif_core.dic'
dictionary named 'cif_core.dic' version 2.4.1 from
2010-06-29.

'_exptl_absorpt_correction_type' value 'None' changed to
'none' according to '/home/saulius/struct/CIF-dictionaries/cif_core.dic'
dictionary named 'cif_core.dic' version 2.4.1 from 2010-06-29.

Automatic conversion script
Id: cif_fix_enum 1527 2010-12-29 10:47:43Z saulius 
;
_cod_original_cell_volume 4596.29(17)
_cod_database_code 4312019

loop_
_symmetry_equiv_pos_as_xyz
'x, y, z'
'-x, -y, -z'

loop_
_atom_site_label
_atom_site_type_symbol
_atom_site_fract_x
_atom_site_fract_y
_atom_site_fract_z
_atom_site_U_iso_or_equiv
_atom_site_adp_type
_atom_site_occupancy
_atom_site_symmetry_multiplicity
_atom_site_calc_flag
_atom_site_refinement_flags
_atom_site_disorder_assembly
_atom_site_disorder_group
Cu1 Cu 0.60140(7) 0.23876(4) 0.31108(3) 0.01641(17) Uani 1 1 d . . .
Cu2 Cu 0.88901(7) 0.08851(4) 0.23738(3) 0.01705(18) Uani 1 1 d . . .
N21 N 0.8047(5) 0.1331(3) 0.17963(19) 0.0213(11) Uani 1 1 d . . .
N22 N 0.8856(5) -0.0285(3) 0.24133(18) 0.0192(10) Uani 1 1 d . . .
N23 N 0.9501(5) 0.0659(3) 0.29763(18) 0.0181(10) Uani 1 1 d . . .
N24 N 0.9249(5) 0.2001(3) 0.21878(18) 0.0195(10) Uani 1 1 d . . .
N41 N 0.4961(5) 0.3035(3) 0.25986(19) 0.0208(11) Uani 1 1 d . . .
N42 N 0.5990(5) 0.1276(3) 0.30218(18) 0.0171(10) Uani 1 1 d . . .
N43 N 0.6642(5) 0.1927(3) 0.37182(18) 0.0178(10) Uani 1 1 d . . .
N44 N 0.6155(5) 0.3543(3) 0.30733(18) 0.0182(10) Uani 1 1 d . . .
C1 C 0.8216(6) 0.2111(4) 0.1522(2) 0.0216(12) Uani 1 1 d . . .
C2 C 0.7852(6) 0.2204(4) 0.1062(2) 0.0216(12) Uani 1 1 d . . .
C3 C 0.7453(6) 0.1457(4) 0.1075(2) 0.0238(13) Uani 1 1 d . . .
C4 C 0.7659(6) 0.0890(4) 0.1528(2) 0.0185(11) Uani 1 1 d . . .
C5 C 0.7662(6) 0.0025(4) 0.1697(2) 0.0210(12) Uani 1 1 d . . .
H5 H 0.7298 -0.0224 0.1515 0.031(2) Uiso 1 1 calc R . .
C6 C 0.8171(6) -0.0518(4) 0.2122(2) 0.0184(12) Uani 1 1 d . . .
C7 C 0.8037(6) -0.1387(4) 0.2321(2) 0.0208(12) Uani 1 1 d . . .
C8 C 0.8603(6) -0.1672(4) 0.2747(2) 0.0206(12) Uani 1 1 d . . .
C9 C 0.9096(6) -0.0967(3) 0.2808(2) 0.0185(12) Uani 1 1 d . . .
C10 C 0.9703(6) -0.0926(4) 0.3201(2) 0.0193(12) Uani 1 1 d . . .
C11 C 0.9961(5) -0.0171(4) 0.3272(2) 0.0168(11) Uani 1 1 d . . .
C12 C 1.0666(6) -0.0103(4) 0.3643(2) 0.0179(11) Uani 1 1 d . . .
C13 C 1.0595(6) 0.0772(4) 0.3573(2) 0.0187(12) Uani 1 1 d . . .
C14 C 0.9928(6) 0.1232(4) 0.31457(19) 0.0160(11) Uani 1 1 d . . .
C15 C 0.9839(6) 0.2106(4) 0.2921(2) 0.0194(12) Uani 1 1 d . . .
H15 H 0.9999 0.2464 0.3091 0.031(2) Uiso 1 1 calc R . .
C16 C 0.9527(6) 0.2476(4) 0.2462(2) 0.0192(12) Uani 1 1 d . . .
C17 C 0.9311(6) 0.3372(4) 0.2195(2) 0.0182(12) Uani 1 1 d . . .
C18 C 0.8772(6) 0.3434(4) 0.1779(2) 0.0177(11) Uani 1 1 d . . .
C19 C 0.8719(6) 0.2559(4) 0.1790(2) 0.0192(12) Uani 1 1 d . . .
C21 C 0.4807(6) 0.3915(4) 0.2452(2) 0.0220(13) Uani 1 1 d . . .
C22 C 0.4183(6) 0.4235(4) 0.20150(19) 0.0164(11) Uani 1 1 d . . .
C23 C 0.4029(6) 0.3498(4) 0.1893(2) 0.0186(12) Uani 1 1 d . . .
C24 C 0.4599(6) 0.2742(4) 0.2256(2) 0.0188(12) Uani 1 1 d . . .
C25 C 0.4823(6) 0.1852(4) 0.2289(2) 0.0189(12) Uani 1 1 d . . .
H25 H 0.4597 0.1689 0.2041 0.031(2) Uiso 1 1 calc R . .
C26 C 0.5361(6) 0.1185(4) 0.2665(2) 0.0176(11) Uani 1 1 d . . .
C27 C 0.5204(6) 0.0311(4) 0.2771(2) 0.0186(12) Uani 1 1 d . . .
C28 C 0.5648(6) -0.0106(4) 0.3210(2) 0.0173(11) Uani 1 1 d . . .
C29 C 0.6137(5) 0.0504(4) 0.3373(2) 0.0163(11) Uani 1 1 d . . .
C30 C 0.6612(5) 0.0402(4) 0.3804(2) 0.0173(11) Uani 1 1 d . . .
C31 C 0.6954(5) 0.1054(4) 0.3961(2) 0.0167(11) Uani 1 1 d . . .
C32 C 0.7655(5) 0.0964(4) 0.4367(2) 0.0164(11) Uani 1 1 d . . .
C33 C 0.7759(5) 0.1787(4) 0.4355(2) 0.0182(11) Uani 1 1 d . . .
C34 C 0.7147(6) 0.2383(4) 0.3949(2) 0.0195(12) Uani 1 1 d . . .
C35 C 0.7038(6) 0.3284(4) 0.3820(2) 0.0194(12) Uani 1 1 d . . .
H35 H 0.7345 0.3521 0.4023 0.031(2) Uiso 1 1 calc R . .
C36 C 0.6502(5) 0.3854(4) 0.3410(2) 0.0182(12) Uani 1 1 d . . .
C37 C 0.5966(6) 0.4794(4) 0.3307(2) 0.0178(11) Uani 1 1 d . . .
C38 C 0.5191(6) 0.5036(4) 0.2913(2) 0.0182(11) Uani 1 1 d . . .
C39 C 0.5330(6) 0.4223(4) 0.2782(2) 0.0186(12) Uani 1 1 d . . .
C41 C 0.7974(6) 0.2906(4) 0.0643(2) 0.0197(12) Uani 1 1 d . . .
C42 C 0.9102(6) 0.3251(4) 0.0566(2) 0.0228(12) Uani 1 1 d . . .
H42 H 0.9757 0.3046 0.0785 0.031(2) Uiso 1 1 calc R . .
C43 C 0.9262(6) 0.3892(4) 0.0170(2) 0.0271(14) Uani 1 1 d . . .
H43 H 1.0015 0.4117 0.0126 0.031(2) Uiso 1 1 calc R . .
C44 C 0.8296(7) 0.4198(4) -0.0162(2) 0.0310(15) Uani 1 1 d . . .
H44 H 0.8401 0.4626 -0.0429 0.031(2) Uiso 1 1 calc R . .
C45 C 0.7186(7) 0.3864(5) -0.0092(2) 0.0329(15) Uani 1 1 d . . .
H45 H 0.6541 0.4068 -0.0314 0.031(2) Uiso 1 1 calc R . .
C46 C 0.7013(6) 0.3221(4) 0.0309(2) 0.0258(13) Uani 1 1 d . . .
H46 H 0.6253 0.3003 0.0352 0.031(2) Uiso 1 1 calc R . .
C47 C 0.7018(8) 0.1222(4) 0.0684(3) 0.0307(15) Uani 1 1 d . . .
C48 C 0.5715(9) 0.1111(5) 0.0705(3) 0.047(2) Uani 1 1 d . . .
H48 H 0.5137 0.1160 0.0973 0.031(2) Uiso 1 1 calc R . .
C49 C 0.5264(12) 0.0930(7) 0.0338(4) 0.073(3) Uani 1 1 d . . .
H49 H 0.4387 0.0861 0.0359 0.031(2) Uiso 1 1 calc R . .
C50 C 0.6109(16) 0.0852(7) -0.0058(4) 0.084(4) Uani 1 1 d . . .
H50 H 0.5808 0.0727 -0.0305 0.031(2) Uiso 1 1 calc R . .
C51 C 0.7406(16) 0.0960(8) -0.0091(4) 0.087(4) Uani 1 1 d . . .
H51 H 0.7977 0.0909 -0.0361 0.031(2) Uiso 1 1 calc R . .
C52 C 0.7861(11) 0.1146(6) 0.0284(3) 0.055(2) Uani 1 1 d . . .
H52 H 0.8735 0.1217 0.0262 0.031(2) Uiso 1 1 calc R . .
C53 C 0.7448(7) -0.1887(4) 0.2093(3) 0.0288(14) Uani 1 1 d . . .
H53A H 0.6743 -0.1476 0.1897 0.031(2) Uiso 1 1 calc R . .
H53B H 0.7016 -0.2272 0.2331 0.031(2) Uiso 1 1 calc R . .
C54 C 0.8488(8) -0.2430(6) 0.1801(3) 0.049(2) Uani 1 1 d . . .
H54A H 0.8929 -0.2056 0.1565 0.031(2) Uiso 1 1 calc R . .
H54B H 0.8039 -0.2719 0.1655 0.031(2) Uiso 1 1 calc R . .
H54C H 0.9161 -0.2863 0.1995 0.031(2) Uiso 1 1 calc R . .
C55 C 0.8632(6) -0.2545(4) 0.3076(2) 0.0248(13) Uani 1 1 d . . .
H55A H 0.8069 -0.2820 0.2969 0.031(2) Uiso 1 1 calc R . .
H55B H 0.8287 -0.2459 0.3382 0.031(2) Uiso 1 1 calc R . .
H55C H 0.9557 -0.2915 0.3087 0.031(2) Uiso 1 1 calc R . .
C56 C 1.1474(6) -0.0820(4) 0.4000(2) 0.0241(13) Uani 1 1 d . . .
H56A H 1.1926 -0.0574 0.4170 0.031(2) Uiso 1 1 calc R . .
H56B H 1.2145 -0.1232 0.3849 0.031(2) Uiso 1 1 calc R . .
H56C H 1.0871 -0.1116 0.4211 0.031(2) Uiso 1 1 calc R . .
C57 C 1.1155(6) 0.1207(4) 0.3856(2) 0.0219(12) Uani 1 1 d . . .
H57A H 1.1169 0.0873 0.4177 0.031(2) Uiso 1 1 calc R . .
H57B H 1.0546 0.1791 0.3851 0.031(2) Uiso 1 1 calc R . .
C58 C 1.2600(7) 0.1286(5) 0.3682(3) 0.0334(16) Uani 1 1 d . . .
H58A H 1.3206 0.0713 0.3677 0.031(2) Uiso 1 1 calc R . .
H58B H 1.2919 0.1539 0.3886 0.031(2) Uiso 1 1 calc R . .
H58C H 1.2583 0.1656 0.3373 0.031(2) Uiso 1 1 calc R . .
C59 C 0.9590(6) 0.4040(4) 0.2387(2) 0.0174(11) Uani 1 1 d . . .
C60 C 1.0821(6) 0.3847(4) 0.2589(2) 0.0220(12) Uani 1 1 d . . .
H60 H 1.1482 0.3319 0.2578 0.031(2) Uiso 1 1 calc R . .
C61 C 1.1075(6) 0.4430(4) 0.2805(2) 0.0241(13) Uani 1 1 d . . .
H61 H 1.1901 0.4292 0.2939 0.031(2) Uiso 1 1 calc R . .
C62 C 1.0096(6) 0.5219(4) 0.2820(3) 0.0276(15) Uani 1 1 d . . .
H62 H 1.0254 0.5610 0.2969 0.031(2) Uiso 1 1 calc R . .
C63 C 0.8888(7) 0.5419(4) 0.2612(3) 0.0300(15) Uani 1 1 d . . .
H63 H 0.8241 0.5955 0.2617 0.031(2) Uiso 1 1 calc R . .
C64 C 0.8615(6) 0.4848(4) 0.2399(2) 0.0245(13) Uani 1 1 d . . .
H64 H 0.7789 0.4994 0.2264 0.031(2) Uiso 1 1 calc R . .
C65 C 0.8346(6) 0.4230(4) 0.1408(2) 0.0200(12) Uani 1 1 d . . .
C66 C 0.9133(7) 0.4830(4) 0.1269(2) 0.0251(13) Uani 1 1 d . . .
H66 H 0.9945 0.4720 0.1406 0.031(2) Uiso 1 1 calc R . .
C67 C 0.8698(7) 0.5593(4) 0.0923(2) 0.0283(14) Uani 1 1 d . . .
H67 H 0.9215 0.5996 0.0836 0.031(2) Uiso 1 1 calc R . .
C68 C 0.7508(7) 0.5759(4) 0.0706(2) 0.0290(14) Uani 1 1 d . . .
H68 H 0.7233 0.6267 0.0474 0.031(2) Uiso 1 1 calc R . .
C69 C 0.6730(7) 0.5165(4) 0.0837(2) 0.0277(14) Uani 1 1 d . . .
H69 H 0.5934 0.5271 0.0691 0.031(2) Uiso 1 1 calc R . .
C70 C 0.7140(6) 0.4407(4) 0.1188(2) 0.0211(12) Uani 1 1 d . . .
H70 H 0.6606 0.4014 0.1278 0.031(2) Uiso 1 1 calc R . .
C71 C 0.9912(5) -0.1698(4) 0.3598(2) 0.0168(11) Uani 1 1 d . . .
C72 C 1.1021(6) -0.2482(4) 0.3624(2) 0.0231(13) Uani 1 1 d . . .
H72 H 1.1696 -0.2520 0.3380 0.031(2) Uiso 1 1 calc R . .
C73 C 1.1105(6) -0.3189(4) 0.4011(3) 0.0276(14) Uani 1 1 d . . .
H73 H 1.1857 -0.3680 0.4018 0.031(2) Uiso 1 1 calc R . .
C74 C 1.0116(6) -0.3199(4) 0.4387(2) 0.0238(13) Uani 1 1 d . . .
H74 H 1.0172 -0.3684 0.4638 0.031(2) Uiso 1 1 calc R . .
C75 C 0.9065(6) -0.2448(4) 0.4361(2) 0.0188(12) Uani 1 1 d . . .
C76 C 0.7710(6) -0.1963(4) 0.4572(2) 0.0203(12) Uani 1 1 d . . .
C77 C 0.6671(6) -0.1988(4) 0.4919(2) 0.0237(13) Uani 1 1 d . . .
H77 H 0.6690 -0.2477 0.5165 0.031(2) Uiso 1 1 calc R . .
C78 C 0.5567(6) -0.1210(4) 0.4874(2) 0.0243(13) Uani 1 1 d . . .
H78 H 0.4811 -0.1196 0.5089 0.031(2) Uiso 1 1 calc R . .
C79 C 0.5578(6) -0.0475(4) 0.4522(2) 0.0220(13) Uani 1 1 d . . .
H79 H 0.4848 0.0027 0.4520 0.031(2) Uiso 1 1 calc R . .
C80 C 0.6645(6) -0.0444(4) 0.4163(2) 0.0163(11) Uani 1 1 d . . .
C81 C 0.7675(5) -0.1217(3) 0.4198(2) 0.0152(11) Uani 1 1 d . . .
C82 C 0.8995(6) -0.1707(3) 0.3982(2) 0.0188(12) Uani 1 1 d . . .
C83 C 0.3716(6) 0.5156(4) 0.1750(2) 0.0218(12) Uani 1 1 d . . .
C84 C 0.4542(7) 0.5730(4) 0.1662(2) 0.0279(14) Uani 1 1 d . . .
H84 H 0.5400 0.5542 0.1781 0.031(2) Uiso 1 1 calc R . .
C85 C 0.4068(9) 0.6595(4) 0.1391(3) 0.0402(19) Uani 1 1 d . . .
H85 H 0.4627 0.6972 0.1326 0.031(2) Uiso 1 1 calc R . .
C86 C 0.2802(10) 0.6881(5) 0.1227(3) 0.047(2) Uani 1 1 d . . .
H86 H 0.2498 0.7453 0.1050 0.031(2) Uiso 1 1 calc R . .
C87 C 0.1952(9) 0.6321(5) 0.1321(3) 0.0416(19) Uani 1 1 d . . .
H87 H 0.1086 0.6519 0.1207 0.031(2) Uiso 1 1 calc R . .
C88 C 0.2404(7) 0.5476(4) 0.1582(2) 0.0298(15) Uani 1 1 d . . .
H88 H 0.1829 0.5110 0.1650 0.031(2) Uiso 1 1 calc R . .
C89 C 0.3494(6) 0.3421(4) 0.1477(2) 0.0203(12) Uani 1 1 d . . .
C90 C 0.2646(6) 0.2864(4) 0.1534(2) 0.0236(13) Uani 1 1 d . . .
H90 H 0.2367 0.2597 0.1833 0.031(2) Uiso 1 1 calc R . .
C91 C 0.2215(6) 0.2706(4) 0.1152(3) 0.0282(14) Uani 1 1 d . . .
H91 H 0.1648 0.2338 0.1196 0.031(2) Uiso 1 1 calc R . .
C92 C 0.2632(7) 0.3096(4) 0.0708(3) 0.0309(15) Uani 1 1 d . . .
H92 H 0.2369 0.2977 0.0452 0.031(2) Uiso 1 1 calc R . .
C93 C 0.3440(7) 0.3662(5) 0.0644(3) 0.0311(15) Uani 1 1 d . . .
H93 H 0.3688 0.3943 0.0344 0.031(2) Uiso 1 1 calc R . .
C94 C 0.3885(6) 0.3813(4) 0.1030(2) 0.0231(13) Uani 1 1 d . . .
H94 H 0.4451 0.4182 0.0984 0.031(2) Uiso 1 1 calc R . .
C95 C 0.4557(6) -0.0032(4) 0.2466(2) 0.0222(13) Uani 1 1 d . . .
H95A H 0.4942 -0.0664 0.2519 0.031(2) Uiso 1 1 calc R . .
H95B H 0.4781 0.0223 0.2142 0.031(2) Uiso 1 1 calc R . .
C96 C 0.3008(7) 0.0175(5) 0.2554(3) 0.0349(16) Uani 1 1 d . . .
H96A H 0.2779 -0.0103 0.2870 0.031(2) Uiso 1 1 calc R . .
H96B H 0.2646 -0.0041 0.2343 0.031(2) Uiso 1 1 calc R . .
H96C H 0.2620 0.0800 0.2505 0.031(2) Uiso 1 1 calc R . .
C97 C 0.5504(6) -0.1004(4) 0.3466(2) 0.0228(13) Uani 1 1 d . . .
H97A H 0.5103 -0.1233 0.3272 0.031(2) Uiso 1 1 calc R . .
H97B H 0.4927 -0.0959 0.3748 0.031(2) Uiso 1 1 calc R . .
H97C H 0.6392 -0.1393 0.3543 0.031(2) Uiso 1 1 calc R . .
C98 C 0.8220(6) 0.0156(4) 0.4727(2) 0.0227(13) Uani 1 1 d . . .
H98A H 0.8865 -0.0272 0.4580 0.031(2) Uiso 1 1 calc R . .
H98B H 0.7487 -0.0080 0.4890 0.031(2) Uiso 1 1 calc R . .
H98C H 0.8673 0.0300 0.4944 0.031(2) Uiso 1 1 calc R . .
C99 C 0.8341(6) 0.2058(4) 0.4713(2) 0.0223(12) Uani 1 1 d . . .
H99A H 0.8860 0.2471 0.4554 0.031(2) Uiso 1 1 calc R . .
H99B H 0.8966 0.1545 0.4891 0.031(2) Uiso 1 1 calc R . .
C100 C 0.7223(7) 0.2482(5) 0.5047(2) 0.0301(15) Uani 1 1 d . . .
H10A H 0.6602 0.2991 0.4872 0.031(2) Uiso 1 1 calc R . .
H10B H 0.7636 0.2655 0.5264 0.031(2) Uiso 1 1 calc R . .
H10C H 0.6731 0.2068 0.5214 0.031(2) Uiso 1 1 calc R . .
C101 C 0.6100(6) 0.5360(4) 0.3598(2) 0.0212(12) Uani 1 1 d . . .
C102 C 0.4964(7) 0.6007(4) 0.3727(3) 0.0300(15) Uani 1 1 d . . .
H102 H 0.4111 0.6086 0.3624 0.031(2) Uiso 1 1 calc R . .
C103 C 0.5104(8) 0.6534(5) 0.4008(3) 0.0400(18) Uani 1 1 d . . .
H103 H 0.4345 0.6959 0.4093 0.031(2) Uiso 1 1 calc R . .
C104 C 0.6375(9) 0.6420(5) 0.4161(3) 0.0430(19) Uani 1 1 d . . .
H104 H 0.6469 0.6773 0.4347 0.031(2) Uiso 1 1 calc R . .
C105 C 0.7499(8) 0.5786(5) 0.4039(3) 0.0374(17) Uani 1 1 d . . .
H105 H 0.8346 0.5707 0.4147 0.031(2) Uiso 1 1 calc R . .
C106 C 0.7373(7) 0.5265(4) 0.3757(2) 0.0267(14) Uani 1 1 d . . .
H106 H 0.8143 0.4847 0.3673 0.031(2) Uiso 1 1 calc R . .
C107 C 0.4353(6) 0.5927(4) 0.2710(2) 0.0172(11) Uani 1 1 d . . .
C108 C 0.4867(6) 0.6652(4) 0.2626(3) 0.0269(14) Uani 1 1 d . . .
H108 H 0.5774 0.6573 0.2679 0.031(2) Uiso 1 1 calc R . .
C109 C 0.4034(7) 0.7491(4) 0.2465(3) 0.0342(16) Uani 1 1 d . . .
H109 H 0.4384 0.7972 0.2414 0.031(2) Uiso 1 1 calc R . .
C110 C 0.2692(7) 0.7623(4) 0.2379(3) 0.0310(15) Uani 1 1 d . . .
H110 H 0.2139 0.8189 0.2272 0.031(2) Uiso 1 1 calc R . .
C111 C 0.2175(6) 0.6904(4) 0.2455(2) 0.0247(13) Uani 1 1 d . . .
H111 H 0.1273 0.6985 0.2396 0.031(2) Uiso 1 1 calc R . .
C112 C 0.2998(6) 0.6071(4) 0.2618(2) 0.0209(12) Uani 1 1 d . . .
H112 H 0.2642 0.5592 0.2667 0.031(2) Uiso 1 1 calc R . .
C300 C 0.1652(12) 0.9992(7) 0.1367(5) 0.095(4) Uani 1 1 d DU . .
D300 H 0.1233 1.0197 0.1649 0.15(4) Uiso 1 1 calc R . .
Cl1 Cl 0.1212(4) 1.0857(2) 0.08734(15) 0.1054(13) Uani 1 1 d D . .
Cl2 Cl 0.1111(4) 0.9108(2) 0.13444(14) 0.1022(12) Uani 1 1 d D . .
Cl3 Cl 0.3507(3) 0.9645(3) 0.13835(14) 0.1149(14) Uani 1 1 d D . .
C400 C 0.8076(16) 0.8706(12) 0.0416(6) 0.149(7) Uani 1 1 d D . .
D400 H 0.7712 0.9202 0.0158 0.15(4) Uiso 1 1 calc R . .
Cl4 Cl 0.8983(6) 0.7809(3) 0.01989(19) 0.159(2) Uani 1 1 d D . .
Cl5 Cl 0.9217(7) 0.8991(4) 0.0715(2) 0.181(3) Uani 1 1 d D . .
Cl6 Cl 0.6713(5) 0.8470(5) 0.0814(2) 0.189(3) Uani 1 1 d D . .
C501 C 0.248(2) 0.4381(18) 0.4014(9) 0.054(6) Uani 0.188(7) 1 d PDU A 1
D501 H 0.2463 0.4904 0.3760 0.15(4) Uiso 0.188(7) 1 calc PR A 1
Cl71 Cl 0.3412(15) 0.3419(8) 0.3834(5) 0.033(3) Uani 0.188(7) 1 d PD A 1
Cl81 Cl 0.3227(17) 0.4421(8) 0.4501(5) 0.067(5) Uani 0.188(7) 1 d PDU A 1
Cl91 Cl 0.0785(13) 0.4291(17) 0.4201(8) 0.117(8) Uani 0.188(7) 1 d PDU A 1
C502 C 0.1801(12) 0.4247(8) 0.4098(4) 0.060(3) Uani 0.812(7) 1 d PDU A 2
D502 H 0.1378 0.4804 0.3885 0.15(4) Uiso 0.812(7) 1 calc PR A 2
Cl72 Cl 0.3379(6) 0.3762(6) 0.3854(2) 0.111(2) Uani 0.812(7) 1 d PDU A 2
Cl82 Cl 0.2008(6) 0.4450(2) 0.46382(15) 0.0955(18) Uani 0.812(7) 1 d PD A 2
Cl92 Cl 0.0733(3) 0.3555(3) 0.42066(15) 0.0845(15) Uani 0.812(7) 1 d PD A 2

loop_
_atom_site_aniso_label
_atom_site_aniso_U_11
_atom_site_aniso_U_22
_atom_site_aniso_U_33
_atom_site_aniso_U_23
_atom_site_aniso_U_13
_atom_site_aniso_U_12
Cu1 0.0179(3) 0.0140(3) 0.0192(4) -0.0054(3) -0.0038(3) -0.0046(3)
Cu2 0.0203(3) 0.0150(4) 0.0180(4) -0.0044(3) -0.0021(3) -0.0071(3)
N21 0.020(2) 0.022(3) 0.027(3) -0.010(2) -0.001(2) -0.009(2)
N22 0.023(2) 0.014(2) 0.022(3) -0.006(2) -0.003(2) -0.0052(19)
N23 0.017(2) 0.012(2) 0.026(3) -0.008(2) 0.001(2) -0.0041(18)
N24 0.028(3) 0.015(2) 0.016(3) -0.003(2) -0.004(2) -0.007(2)
N41 0.021(2) 0.017(2) 0.027(3) -0.009(2) -0.003(2) -0.0054(19)
N42 0.017(2) 0.014(2) 0.021(3) -0.008(2) -0.0018(19) -0.0026(18)
N43 0.019(2) 0.019(2) 0.020(3) -0.011(2) 0.0002(19) -0.0065(19)
N44 0.018(2) 0.014(2) 0.026(3) -0.009(2) -0.003(2) -0.0055(18)
C1 0.021(3) 0.022(3) 0.024(3) -0.009(3) 0.003(2) -0.009(2)
C2 0.023(3) 0.023(3) 0.020(3) -0.007(2) -0.001(2) -0.007(2)
C3 0.028(3) 0.026(3) 0.020(3) -0.006(3) -0.001(3) -0.011(3)
C4 0.020(3) 0.019(3) 0.017(3) -0.004(2) -0.002(2) -0.006(2)
C5 0.021(3) 0.026(3) 0.020(3) -0.009(3) -0.004(2) -0.008(2)
C6 0.022(3) 0.017(3) 0.020(3) -0.009(2) 0.002(2) -0.008(2)
C7 0.021(3) 0.019(3) 0.024(3) -0.009(2) 0.000(2) -0.004(2)
C8 0.022(3) 0.013(3) 0.028(3) -0.008(2) 0.002(2) -0.006(2)
C9 0.021(3) 0.010(3) 0.023(3) -0.007(2) 0.004(2) -0.002(2)
C10 0.018(3) 0.012(3) 0.024(3) -0.006(2) 0.003(2) 0.000(2)
C11 0.017(3) 0.019(3) 0.012(3) -0.001(2) 0.002(2) -0.004(2)
C12 0.023(3) 0.018(3) 0.015(3) -0.005(2) 0.000(2) -0.008(2)
C13 0.015(3) 0.020(3) 0.019(3) -0.005(2) 0.001(2) -0.003(2)
C14 0.019(3) 0.021(3) 0.010(3) -0.006(2) -0.002(2) -0.006(2)
C15 0.021(3) 0.019(3) 0.019(3) -0.007(2) -0.001(2) -0.004(2)
C16 0.021(3) 0.019(3) 0.023(3) -0.012(2) 0.000(2) -0.008(2)
C17 0.019(3) 0.017(3) 0.022(3) -0.007(2) 0.001(2) -0.007(2)
C18 0.018(3) 0.018(3) 0.016(3) -0.004(2) 0.001(2) -0.005(2)
C19 0.022(3) 0.021(3) 0.015(3) -0.002(2) -0.003(2) -0.006(2)
C21 0.017(3) 0.019(3) 0.033(4) -0.015(3) 0.001(2) -0.004(2)
C22 0.021(3) 0.019(3) 0.009(3) -0.002(2) -0.005(2) -0.004(2)
C23 0.019(3) 0.021(3) 0.019(3) -0.007(2) 0.000(2) -0.008(2)
C24 0.019(3) 0.014(3) 0.023(3) -0.001(2) -0.008(2) -0.005(2)
C25 0.017(3) 0.022(3) 0.018(3) -0.006(2) -0.001(2) -0.006(2)
C26 0.019(3) 0.017(3) 0.017(3) -0.006(2) -0.004(2) -0.001(2)
C27 0.018(3) 0.017(3) 0.023(3) -0.010(2) 0.001(2) -0.003(2)
C28 0.019(3) 0.014(3) 0.020(3) -0.007(2) -0.001(2) -0.002(2)
C29 0.014(2) 0.015(3) 0.020(3) -0.004(2) -0.002(2) -0.004(2)
C30 0.015(2) 0.012(3) 0.021(3) -0.002(2) 0.000(2) 0.001(2)
C31 0.017(3) 0.016(3) 0.015(3) -0.004(2) 0.003(2) -0.003(2)
C32 0.015(2) 0.017(3) 0.016(3) -0.002(2) -0.001(2) -0.004(2)
C33 0.016(3) 0.018(3) 0.022(3) -0.007(2) -0.006(2) -0.002(2)
C34 0.018(3) 0.019(3) 0.021(3) -0.007(2) 0.000(2) -0.003(2)
C35 0.020(3) 0.021(3) 0.017(3) -0.005(2) -0.006(2) -0.004(2)
C36 0.015(2) 0.019(3) 0.023(3) -0.009(2) -0.004(2) -0.005(2)
C37 0.019(3) 0.018(3) 0.020(3) -0.005(2) 0.001(2) -0.009(2)
C38 0.018(3) 0.017(3) 0.021(3) -0.006(2) 0.000(2) -0.006(2)
C39 0.019(3) 0.017(3) 0.021(3) -0.006(2) 0.001(2) -0.005(2)
C41 0.022(3) 0.020(3) 0.019(3) -0.007(2) -0.003(2) -0.006(2)
C42 0.023(3) 0.022(3) 0.021(3) -0.003(2) 0.000(2) -0.005(2)
C43 0.023(3) 0.024(3) 0.031(4) -0.004(3) -0.001(3) -0.004(2)
C44 0.037(4) 0.027(4) 0.018(3) 0.003(3) -0.002(3) 0.000(3)
C45 0.034(4) 0.036(4) 0.023(4) -0.002(3) -0.007(3) -0.003(3)
C46 0.024(3) 0.028(3) 0.026(4) -0.009(3) -0.005(3) -0.005(3)
C47 0.046(4) 0.017(3) 0.031(4) -0.005(3) -0.011(3) -0.009(3)
C48 0.050(5) 0.049(5) 0.054(6) -0.011(4) -0.020(4) -0.022(4)
C49 0.081(7) 0.077(7) 0.082(9) -0.019(6) -0.047(7) -0.034(6)
C50 0.154(12) 0.081(8) 0.050(7) -0.010(6) -0.053(7) -0.063(8)
C51 0.154(13) 0.094(9) 0.037(6) -0.033(6) 0.011(7) -0.064(9)
C52 0.079(6) 0.063(6) 0.042(5) -0.027(5) 0.006(5) -0.039(5)
C53 0.032(3) 0.028(3) 0.032(4) -0.013(3) -0.003(3) -0.012(3)
C54 0.045(4) 0.051(5) 0.070(6) -0.044(5) 0.003(4) -0.020(4)
C55 0.027(3) 0.019(3) 0.032(4) -0.012(3) -0.001(3) -0.008(2)
C56 0.025(3) 0.023(3) 0.023(3) -0.002(3) -0.010(3) -0.004(2)
C57 0.028(3) 0.021(3) 0.018(3) -0.007(2) -0.002(2) -0.007(2)
C58 0.025(3) 0.041(4) 0.039(4) -0.015(3) -0.005(3) -0.010(3)
C59 0.019(3) 0.019(3) 0.015(3) -0.005(2) 0.001(2) -0.008(2)
C60 0.027(3) 0.018(3) 0.021(3) -0.003(2) -0.005(2) -0.008(2)
C61 0.023(3) 0.026(3) 0.029(4) -0.010(3) 0.000(3) -0.012(2)
C62 0.026(3) 0.026(3) 0.041(4) -0.022(3) 0.005(3) -0.012(3)
C63 0.030(3) 0.013(3) 0.048(5) -0.015(3) 0.000(3) -0.003(2)
C64 0.019(3) 0.023(3) 0.033(4) -0.009(3) 0.004(3) -0.008(2)
C65 0.024(3) 0.017(3) 0.021(3) -0.007(2) 0.001(2) -0.007(2)
C66 0.029(3) 0.029(3) 0.021(3) -0.007(3) 0.003(3) -0.015(3)
C67 0.037(4) 0.024(3) 0.021(3) 0.003(3) 0.001(3) -0.012(3)
C68 0.038(4) 0.018(3) 0.024(4) 0.000(3) 0.001(3) -0.003(3)
C69 0.025(3) 0.026(3) 0.027(4) -0.005(3) -0.003(3) 0.000(3)
C70 0.021(3) 0.021(3) 0.022(3) -0.007(2) 0.001(2) -0.006(2)
C71 0.017(3) 0.016(3) 0.018(3) -0.008(2) 0.001(2) -0.005(2)
C72 0.025(3) 0.018(3) 0.024(3) -0.004(3) -0.002(3) -0.003(2)
C73 0.024(3) 0.016(3) 0.040(4) -0.009(3) -0.002(3) 0.001(2)
C74 0.027(3) 0.014(3) 0.028(4) -0.005(3) -0.001(3) -0.003(2)
C75 0.024(3) 0.017(3) 0.017(3) -0.007(2) 0.001(2) -0.008(2)
C76 0.021(3) 0.016(3) 0.023(3) -0.004(2) -0.005(2) -0.003(2)
C77 0.026(3) 0.022(3) 0.026(3) -0.006(3) 0.002(3) -0.012(2)
C78 0.027(3) 0.024(3) 0.023(3) -0.007(3) 0.005(3) -0.010(2)
C79 0.019(3) 0.018(3) 0.027(3) -0.008(3) 0.001(2) -0.001(2)
C80 0.020(3) 0.018(3) 0.014(3) -0.005(2) -0.004(2) -0.007(2)
C81 0.020(3) 0.010(3) 0.015(3) -0.003(2) 0.000(2) -0.004(2)
C82 0.022(3) 0.009(3) 0.026(3) -0.006(2) -0.004(2) -0.002(2)
C83 0.027(3) 0.019(3) 0.019(3) -0.007(2) -0.001(2) -0.004(2)
C84 0.034(3) 0.025(3) 0.022(3) -0.006(3) 0.007(3) -0.007(3)
C85 0.066(5) 0.020(3) 0.033(4) -0.007(3) 0.016(4) -0.017(3)
C86 0.075(6) 0.023(4) 0.030(4) -0.003(3) -0.008(4) 0.007(4)
C87 0.055(5) 0.023(4) 0.036(4) -0.007(3) -0.025(4) 0.015(3)
C88 0.034(3) 0.026(3) 0.030(4) -0.011(3) -0.009(3) -0.002(3)
C89 0.021(3) 0.021(3) 0.020(3) -0.008(2) -0.006(2) -0.003(2)
C90 0.021(3) 0.019(3) 0.030(4) -0.005(3) -0.004(3) -0.004(2)
C91 0.024(3) 0.029(3) 0.037(4) -0.014(3) -0.011(3) -0.006(3)
C92 0.034(3) 0.032(4) 0.030(4) -0.011(3) -0.013(3) -0.005(3)
C93 0.028(3) 0.035(4) 0.029(4) -0.010(3) -0.005(3) -0.002(3)
C94 0.024(3) 0.024(3) 0.021(3) -0.006(3) -0.002(2) -0.006(2)
C95 0.025(3) 0.018(3) 0.025(3) -0.008(3) 0.001(2) -0.007(2)
C96 0.026(3) 0.052(5) 0.036(4) -0.018(4) -0.001(3) -0.018(3)
C97 0.027(3) 0.018(3) 0.027(3) -0.008(3) -0.003(3) -0.008(2)
C98 0.023(3) 0.020(3) 0.026(3) -0.006(3) -0.007(2) -0.006(2)
C99 0.022(3) 0.023(3) 0.024(3) -0.008(3) -0.006(2) -0.006(2)
C100 0.035(4) 0.033(4) 0.025(4) -0.010(3) -0.008(3) -0.006(3)
C101 0.028(3) 0.016(3) 0.022(3) -0.004(2) -0.002(2) -0.011(2)
C102 0.030(3) 0.030(4) 0.033(4) -0.015(3) 0.001(3) -0.009(3)
C103 0.051(5) 0.035(4) 0.040(5) -0.026(4) 0.005(4) -0.011(3)
C104 0.067(5) 0.036(4) 0.040(5) -0.019(4) -0.005(4) -0.026(4)
C105 0.044(4) 0.043(4) 0.040(4) -0.017(4) -0.010(3) -0.024(3)
C106 0.030(3) 0.023(3) 0.031(4) -0.007(3) -0.005(3) -0.012(3)
C107 0.023(3) 0.017(3) 0.012(3) -0.004(2) -0.003(2) -0.006(2)
C108 0.023(3) 0.015(3) 0.042(4) -0.003(3) -0.005(3) -0.007(2)
C109 0.038(4) 0.019(3) 0.047(5) -0.004(3) -0.006(3) -0.011(3)
C110 0.034(3) 0.019(3) 0.032(4) 0.001(3) -0.005(3) -0.001(3)
C111 0.021(3) 0.026(3) 0.023(3) -0.008(3) -0.003(2) 0.000(2)
C112 0.024(3) 0.019(3) 0.020(3) -0.004(2) 0.001(2) -0.008(2)
C300 0.107(7) 0.090(7) 0.085(7) -0.035(6) -0.034(6) -0.001(6)
Cl1 0.101(2) 0.0625(19) 0.158(4) -0.039(2) -0.050(2) 0.0000(16)
Cl2 0.093(2) 0.100(2) 0.101(3) -0.017(2) 0.027(2) -0.0313(19)
Cl3 0.075(2) 0.182(4) 0.085(3) -0.025(3) -0.0297(18) -0.025(2)
C400 0.171(19) 0.147(17) 0.148(19) -0.074(15) -0.013(15) -0.036(14)
Cl4 0.198(5) 0.097(3) 0.156(5) -0.031(3) 0.037(4) -0.022(3)
Cl5 0.215(6) 0.140(4) 0.180(6) -0.056(4) 0.035(5) -0.045(4)
Cl6 0.119(4) 0.259(8) 0.148(5) -0.050(5) -0.010(4) 0.008(4)
C501 0.068(13) 0.058(12) 0.047(11) -0.006(10) -0.027(11) -0.029(11)
Cl71 0.024(5) 0.033(6) 0.027(6) -0.003(4) -0.002(4) 0.012(4)
Cl81 0.095(9) 0.044(6) 0.065(8) -0.014(5) -0.006(6) -0.023(5)
Cl91 0.100(10) 0.129(11) 0.113(11) -0.035(8) -0.011(8) -0.013(8)
C502 0.067(8) 0.063(7) 0.048(7) 0.014(5) -0.009(6) -0.036(6)
Cl72 0.053(3) 0.221(7) 0.058(3) -0.019(4) 0.011(2) -0.056(4)
Cl82 0.159(5) 0.0278(16) 0.083(3) -0.0052(16) -0.012(3) -0.006(2)
Cl92 0.0440(16) 0.099(3) 0.094(3) 0.028(2) -0.0158(16) -0.0334(17)

loop_
_atom_type_symbol
_atom_type_description
_atom_type_scat_dispersion_real
_atom_type_scat_dispersion_imag
_atom_type_scat_source
C C 0.0033 0.0016 'International Tables Vol C Tables 4.2.6.8 and 6.1.1.4'
H H 0.0000 0.0000 'International Tables Vol C Tables 4.2.6.8 and 6.1.1.4'
N N 0.0061 0.0033 'International Tables Vol C Tables 4.2.6.8 and 6.1.1.4'
Cu Cu 0.3201 1.2651 'International Tables Vol C Tables 4.2.6.8 and 6.1.1.4'
Cl Cl 0.1484 0.1585 'International Tables Vol C Tables 4.2.6.8 and 6.1.1.4'

loop_
_geom_angle_atom_site_label_1
_geom_angle_atom_site_label_2
_geom_angle_atom_site_label_3
_geom_angle
_geom_angle_site_symmetry_1
_geom_angle_site_symmetry_3
_geom_angle_publ_flag
N41 Cu1 N43 163.5(2) . . ?
N41 Cu1 N44 79.6(2) . . ?
N43 Cu1 N44 94.1(2) . . ?
N41 Cu1 N42 93.4(2) . . ?
N43 Cu1 N42 94.9(2) . . ?
N44 Cu1 N42 168.8(2) . . ?
N23 Cu2 N24 92.9(2) . . ?
N23 Cu2 N22 95.9(2) . . ?
N24 Cu2 N22 164.3(2) . . ?
N23 Cu2 N21 168.3(2) . . ?
N24 Cu2 N21 80.1(2) . . ?
N22 Cu2 N21 93.2(2) . . ?
C1 N21 C4 109.2(5) . . ?
C1 N21 Cu2 117.9(4) . . ?
C4 N21 Cu2 129.4(4) . . ?
C6 N22 C9 107.4(5) . . ?
C6 N22 Cu2 124.4(4) . . ?
C9 N22 Cu2 125.1(4) . . ?
C14 N23 C11 106.5(5) . . ?
C14 N23 Cu2 125.5(4) . . ?
C11 N23 Cu2 125.8(4) . . ?
C19 N24 C16 109.2(5) . . ?
C19 N24 Cu2 118.0(4) . . ?
C16 N24 Cu2 128.4(4) . . ?
C21 N41 C24 109.1(5) . . ?
C21 N41 Cu1 119.3(4) . . ?
C24 N41 Cu1 129.1(4) . . ?
C26 N42 C29 107.9(4) . . ?
C26 N42 Cu1 123.7(4) . . ?
C29 N42 Cu1 124.8(4) . . ?
C34 N43 C31 107.8(5) . . ?
C34 N43 Cu1 123.9(4) . . ?
C31 N43 Cu1 126.9(4) . . ?
C39 N44 C36 108.9(5) . . ?
C39 N44 Cu1 117.1(4) . . ?
C36 N44 Cu1 128.4(4) . . ?
N21 C1 C2 108.8(5) . . ?
N21 C1 C19 110.1(5) . . ?
C2 C1 C19 141.1(6) . . ?
C3 C2 C1 106.0(5) . . ?
C3 C2 C41 126.0(6) . . ?
C1 C2 C41 127.8(5) . . ?
C2 C3 C4 108.2(5) . . ?
C2 C3 C47 127.5(6) . . ?
C4 C3 C47 124.0(5) . . ?
C5 C4 N21 120.8(6) . . ?
C5 C4 C3 131.4(6) . . ?
N21 C4 C3 107.4(5) . . ?
C4 C5 C6 125.6(5) . . ?
C4 C5 H5 117.2 . . ?
C6 C5 H5 117.2 . . ?
N22 C6 C5 125.0(5) . . ?
N22 C6 C7 109.6(5) . . ?
C5 C6 C7 125.4(5) . . ?
C8 C7 C6 107.3(5) . . ?
C8 C7 C53 127.5(6) . . ?
C6 C7 C53 125.2(6) . . ?
C7 C8 C9 107.0(5) . . ?
C7 C8 C55 124.2(5) . . ?
C9 C8 C55 128.8(6) . . ?
N22 C9 C10 122.9(5) . . ?
N22 C9 C8 108.6(5) . . ?
C10 C9 C8 128.5(5) . . ?
C11 C10 C9 125.8(5) . . ?
C11 C10 C71 116.0(5) . . ?
C9 C10 C71 117.6(5) . . ?
N23 C11 C10 121.9(5) . . ?
N23 C11 C12 109.7(5) . . ?
C10 C11 C12 128.3(5) . . ?
C13 C12 C11 106.4(5) . . ?
C13 C12 C56 124.4(5) . . ?
C11 C12 C56 128.8(5) . . ?
C12 C13 C14 107.5(5) . . ?
C12 C13 C57 128.7(6) . . ?
C14 C13 C57 123.8(5) . . ?
N23 C14 C15 125.3(5) . . ?
N23 C14 C13 109.8(5) . . ?
C15 C14 C13 124.8(5) . . ?
C16 C15 C14 124.3(5) . . ?
C16 C15 H15 117.8 . . ?
C14 C15 H15 117.8 . . ?
N24 C16 C15 121.7(5) . . ?
N24 C16 C17 107.6(5) . . ?
C15 C16 C17 130.4(5) . . ?
C18 C17 C16 107.7(5) . . ?
C18 C17 C59 131.5(5) . . ?
C16 C17 C59 120.7(5) . . ?
C17 C18 C19 106.0(5) . . ?
C17 C18 C65 126.8(5) . . ?
C19 C18 C65 127.2(5) . . ?
N24 C19 C18 109.0(5) . . ?
N24 C19 C1 111.4(5) . . ?
C18 C19 C1 139.4(6) . . ?
N41 C21 C22 109.3(5) . . ?
N41 C21 C39 110.3(6) . . ?
C22 C21 C39 140.5(5) . . ?
C23 C22 C21 106.4(5) . . ?
C23 C22 C83 125.6(5) . . ?
C21 C22 C83 127.9(5) . . ?
C22 C23 C24 106.6(5) . . ?
C22 C23 C89 130.8(5) . . ?
C24 C23 C89 122.5(5) . . ?
N41 C24 C25 121.1(5) . . ?
N41 C24 C23 108.2(5) . . ?
C25 C24 C23 130.7(6) . . ?
C24 C25 C26 125.1(6) . . ?
C24 C25 H25 117.5 . . ?
C26 C25 H25 117.5 . . ?
N42 C26 C25 125.9(5) . . ?
N42 C26 C27 109.1(5) . . ?
C25 C26 C27 124.7(5) . . ?
C28 C27 C26 107.6(5) . . ?
C28 C27 C95 127.6(5) . . ?
C26 C27 C95 124.6(6) . . ?
C27 C28 C29 107.4(5) . . ?
C27 C28 C97 123.4(5) . . ?
C29 C28 C97 129.0(5) . . ?
C30 C29 N42 123.2(5) . . ?
C30 C29 C28 128.8(5) . . ?
N42 C29 C28 107.9(5) . . ?
C29 C30 C31 126.4(5) . . ?
C29 C30 C80 118.0(5) . . ?
C31 C30 C80 115.3(5) . . ?
N43 C31 C30 121.8(5) . . ?
N43 C31 C32 108.7(5) . . ?
C30 C31 C32 129.5(5) . . ?
C33 C32 C31 106.6(5) . . ?
C33 C32 C98 124.6(5) . . ?
C31 C32 C98 128.8(5) . . ?
C32 C33 C34 108.2(5) . . ?
C32 C33 C99 127.7(5) . . ?
C34 C33 C99 124.0(5) . . ?
N43 C34 C35 126.1(6) . . ?
N43 C34 C33 108.6(5) . . ?
C35 C34 C33 125.3(5) . . ?
C34 C35 C36 124.9(5) . . ?
C34 C35 H35 117.6 . . ?
C36 C35 H35 117.6 . . ?
N44 C36 C35 121.2(5) . . ?
N44 C36 C37 108.7(5) . . ?
C35 C36 C37 128.9(5) . . ?
C38 C37 C36 107.1(5) . . ?
C38 C37 C101 128.0(5) . . ?
C36 C37 C101 124.6(5) . . ?
C37 C38 C39 105.4(5) . . ?
C37 C38 C107 126.0(5) . . ?
C39 C38 C107 128.5(5) . . ?
N44 C39 C38 109.6(5) . . ?
N44 C39 C21 111.1(5) . . ?
C38 C39 C21 139.2(6) . . ?
C46 C41 C42 118.2(6) . . ?
C46 C41 C2 121.7(5) . . ?
C42 C41 C2 120.0(5) . . ?
C43 C42 C41 121.2(6) . . ?
C43 C42 H42 119.4 . . ?
C41 C42 H42 119.4 . . ?
C42 C43 C44 119.9(6) . . ?
C42 C43 H43 120.1 . . ?
C44 C43 H43 120.1 . . ?
C45 C44 C43 119.6(6) . . ?
C45 C44 H44 120.2 . . ?
C43 C44 H44 120.2 . . ?
C44 C45 C46 120.8(6) . . ?
C44 C45 H45 119.6 . . ?
C46 C45 H45 119.6 . . ?
C41 C46 C45 120.3(6) . . ?
C41 C46 H46 119.9 . . ?
C45 C46 H46 119.9 . . ?
C52 C47 C48 118.4(8) . . ?
C52 C47 C3 121.2(7) . . ?
C48 C47 C3 120.4(7) . . ?
C49 C48 C47 121.6(10) . . ?
C49 C48 H48 119.2 . . ?
C47 C48 H48 119.2 . . ?
C50 C49 C48 119.8(10) . . ?
C50 C49 H49 120.1 . . ?
C48 C49 H49 120.1 . . ?
C49 C50 C51 120.3(9) . . ?
C49 C50 H50 119.9 . . ?
C51 C50 H50 119.9 . . ?
C50 C51 C52 119.7(11) . . ?
C50 C51 H51 120.1 . . ?
C52 C51 H51 120.1 . . ?
C47 C52 C51 120.3(10) . . ?
C47 C52 H52 119.8 . . ?
C51 C52 H52 119.8 . . ?
C7 C53 C54 113.6(6) . . ?
C7 C53 H53A 108.8 . . ?
C54 C53 H53A 108.8 . . ?
C7 C53 H53B 108.8 . . ?
C54 C53 H53B 108.8 . . ?
H53A C53 H53B 107.7 . . ?
C53 C54 H54A 109.5 . . ?
C53 C54 H54B 109.5 . . ?
H54A C54 H54B 109.5 . . ?
C53 C54 H54C 109.5 . . ?
H54A C54 H54C 109.5 . . ?
H54B C54 H54C 109.5 . . ?
C8 C55 H55A 109.5 . . ?
C8 C55 H55B 109.5 . . ?
H55A C55 H55B 109.5 . . ?
C8 C55 H55C 109.5 . . ?
H55A C55 H55C 109.5 . . ?
H55B C55 H55C 109.5 . . ?
C12 C56 H56A 109.5 . . ?
C12 C56 H56B 109.5 . . ?
H56A C56 H56B 109.5 . . ?
C12 C56 H56C 109.5 . . ?
H56A C56 H56C 109.5 . . ?
H56B C56 H56C 109.5 . . ?
C13 C57 C58 113.5(5) . . ?
C13 C57 H57A 108.9 . . ?
C58 C57 H57A 108.9 . . ?
C13 C57 H57B 108.9 . . ?
C58 C57 H57B 108.9 . . ?
H57A C57 H57B 107.7 . . ?
C57 C58 H58A 109.5 . . ?
C57 C58 H58B 109.5 . . ?
H58A C58 H58B 109.5 . . ?
C57 C58 H58C 109.5 . . ?
H58A C58 H58C 109.5 . . ?
H58B C58 H58C 109.5 . . ?
C60 C59 C64 118.6(5) . . ?
C60 C59 C17 119.3(5) . . ?
C64 C59 C17 122.0(5) . . ?
C61 C60 C59 121.0(6) . . ?
C61 C60 H60 119.5 . . ?
C59 C60 H60 119.5 . . ?
C60 C61 C62 119.8(6) . . ?
C60 C61 H61 120.1 . . ?
C62 C61 H61 120.1 . . ?
C63 C62 C61 119.4(6) . . ?
C63 C62 H62 120.3 . . ?
C61 C62 H62 120.3 . . ?
C64 C63 C62 121.6(6) . . ?
C64 C63 H63 119.2 . . ?
C62 C63 H63 119.2 . . ?
C63 C64 C59 119.7(6) . . ?
C63 C64 H64 120.2 . . ?
C59 C64 H64 120.2 . . ?
C66 C65 C70 118.6(6) . . ?
C66 C65 C18 120.6(6) . . ?
C70 C65 C18 120.7(5) . . ?
C67 C66 C65 120.0(6) . . ?
C67 C66 H66 120.0 . . ?
C65 C66 H66 120.0 . . ?
C68 C67 C66 120.9(6) . . ?
C68 C67 H67 119.6 . . ?
C66 C67 H67 119.6 . . ?
C69 C68 C67 119.7(6) . . ?
C69 C68 H68 120.1 . . ?
C67 C68 H68 120.1 . . ?
C68 C69 C70 120.0(6) . . ?
C68 C69 H69 120.0 . . ?
C70 C69 H69 120.0 . . ?
C69 C70 C65 120.8(6) . . ?
C69 C70 H70 119.6 . . ?
C65 C70 H70 119.6 . . ?
C82 C71 C72 114.4(5) . . ?
C82 C71 C10 120.2(5) . . ?
C72 C71 C10 125.3(5) . . ?
C73 C72 C71 121.0(6) . . ?
C73 C72 H72 119.5 . . ?
C71 C72 H72 119.5 . . ?
C72 C73 C74 123.4(6) . . ?
C72 C73 H73 118.3 . . ?
C74 C73 H73 118.3 . . ?
C75 C74 C73 115.2(6) . . ?
C75 C74 H74 122.4 . . ?
C73 C74 H74 122.4 . . ?
C74 C75 C82 122.1(5) . . ?
C74 C75 C76 148.2(6) . . ?
C82 C75 C76 89.6(5) . . ?
C77 C76 C81 122.5(5) . . ?
C77 C76 C75 147.7(6) . . ?
C81 C76 C75 89.8(5) . . ?
C76 C77 C78 114.8(6) . . ?
C76 C77 H77 122.6 . . ?
C78 C77 H77 122.6 . . ?
C79 C78 C77 122.2(6) . . ?
C79 C78 H78 118.9 . . ?
C77 C78 H78 118.9 . . ?
C78 C79 C80 123.3(5) . . ?
C78 C79 H79 118.3 . . ?
C80 C79 H79 118.3 . . ?
C81 C80 C79 113.9(5) . . ?
C81 C80 C30 126.2(5) . . ?
C79 C80 C30 119.9(5) . . ?
C80 C81 C76 123.2(5) . . ?
C80 C81 C82 146.6(5) . . ?
C76 C81 C82 90.2(4) . . ?
C71 C82 C75 123.6(5) . . ?
C71 C82 C81 145.8(6) . . ?
C75 C82 C81 90.4(5) . . ?
C84 C83 C88 118.4(6) . . ?
C84 C83 C22 121.9(6) . . ?
C88 C83 C22 119.7(5) . . ?
C83 C84 C85 119.7(7) . . ?
C83 C84 H84 120.1 . . ?
C85 C84 H84 120.1 . . ?
C86 C85 C84 120.5(7) . . ?
C86 C85 H85 119.8 . . ?
C84 C85 H85 119.8 . . ?
C85 C86 C87 120.4(7) . . ?
C85 C86 H86 119.8 . . ?
C87 C86 H86 119.8 . . ?
C88 C87 C86 119.6(7) . . ?
C88 C87 H87 120.2 . . ?
C86 C87 H87 120.2 . . ?
C87 C88 C83 121.3(7) . . ?
C87 C88 H88 119.4 . . ?
C83 C88 H88 119.4 . . ?
C94 C89 C90 118.2(6) . . ?
C94 C89 C23 122.7(5) . . ?
C90 C89 C23 118.9(6) . . ?
C91 C90 C89 121.3(6) . . ?
C91 C90 H90 119.4 . . ?
C89 C90 H90 119.4 . . ?
C92 C91 C90 119.6(6) . . ?
C92 C91 H91 120.2 . . ?
C90 C91 H91 120.2 . . ?
C91 C92 C93 120.1(6) . . ?
C91 C92 H92 119.9 . . ?
C93 C92 H92 119.9 . . ?
C92 C93 C94 120.1(7) . . ?
C92 C93 H93 119.9 . . ?
C94 C93 H93 119.9 . . ?
C89 C94 C93 120.6(6) . . ?
C89 C94 H94 119.7 . . ?
C93 C94 H94 119.7 . . ?
C27 C95 C96 113.0(5) . . ?
C27 C95 H95A 109.0 . . ?
C96 C95 H95A 109.0 . . ?
C27 C95 H95B 109.0 . . ?
C96 C95 H95B 109.0 . . ?
H95A C95 H95B 107.8 . . ?
C95 C96 H96A 109.5 . . ?
C95 C96 H96B 109.5 . . ?
H96A C96 H96B 109.5 . . ?
C95 C96 H96C 109.5 . . ?
H96A C96 H96C 109.5 . . ?
H96B C96 H96C 109.5 . . ?
C28 C97 H97A 109.5 . . ?
C28 C97 H97B 109.5 . . ?
H97A C97 H97B 109.5 . . ?
C28 C97 H97C 109.5 . . ?
H97A C97 H97C 109.5 . . ?
H97B C97 H97C 109.5 . . ?
C32 C98 H98A 109.5 . . ?
C32 C98 H98B 109.5 . . ?
H98A C98 H98B 109.5 . . ?
C32 C98 H98C 109.5 . . ?
H98A C98 H98C 109.5 . . ?
H98B C98 H98C 109.5 . . ?
C33 C99 C100 112.3(5) . . ?
C33 C99 H99A 109.2 . . ?
C100 C99 H99A 109.2 . . ?
C33 C99 H99B 109.2 . . ?
C100 C99 H99B 109.2 . . ?
H99A C99 H99B 107.9 . . ?
C99 C100 H10A 109.5 . . ?
C99 C100 H10B 109.5 . . ?
H10A C100 H10B 109.5 . . ?
C99 C100 H10C 109.5 . . ?
H10A C100 H10C 109.5 . . ?
H10B C100 H10C 109.5 . . ?
C102 C101 C106 118.0(6) . . ?
C102 C101 C37 121.2(6) . . ?
C106 C101 C37 120.8(5) . . ?
C103 C102 C101 120.6(7) . . ?
C103 C102 H102 119.7 . . ?
C101 C102 H102 119.7 . . ?
C104 C103 C102 120.0(7) . . ?
C104 C103 H103 120.0 . . ?
C102 C103 H103 120.0 . . ?
C105 C104 C103 120.1(6) . . ?
C105 C104 H104 119.9 . . ?
C103 C104 H104 119.9 . . ?
C104 C105 C106 120.4(7) . . ?
C104 C105 H105 119.8 . . ?
C106 C105 H105 119.8 . . ?
C105 C106 C101 121.0(6) . . ?
C105 C106 H106 119.5 . . ?
C101 C106 H106 119.5 . . ?
C108 C107 C112 118.2(5) . . ?
C108 C107 C38 121.1(5) . . ?
C112 C107 C38 120.6(5) . . ?
C109 C108 C107 120.2(6) . . ?
C109 C108 H108 119.9 . . ?
C107 C108 H108 119.9 . . ?
C110 C109 C108 120.9(6) . . ?
C110 C109 H109 119.6 . . ?
C108 C109 H109 119.6 . . ?
C109 C110 C111 119.4(6) . . ?
C109 C110 H110 120.3 . . ?
C111 C110 H110 120.3 . . ?
C112 C111 C110 119.9(6) . . ?
C112 C111 H111 120.1 . . ?
C110 C111 H111 120.1 . . ?
C111 C112 C107 121.5(5) . . ?
C111 C112 H112 119.3 . . ?
C107 C112 H112 119.3 . . ?
Cl2 C300 Cl1 111.1(6) . . ?
Cl2 C300 Cl3 108.6(6) . . ?
Cl1 C300 Cl3 108.6(7) . . ?
Cl2 C300 D300 109.5 . . ?
Cl1 C300 D300 109.5 . . ?
Cl3 C300 D300 109.5 . . ?
Cl4 C400 Cl6 111.1(9) . . ?
Cl4 C400 Cl5 108.4(9) . . ?
Cl6 C400 Cl5 108.6(9) . . ?
Cl4 C400 D400 109.6 . . ?
Cl6 C400 D400 109.6 . . ?
Cl5 C400 D400 109.6 . . ?
Cl71 C501 Cl81 108.0(13) . . ?
Cl71 C501 Cl91 107.8(13) . . ?
Cl81 C501 Cl91 107.7(13) . . ?
Cl71 C501 D501 111.1 . . ?
Cl81 C501 D501 111.1 . . ?
Cl91 C501 D501 111.1 . . ?
Cl72 C502 Cl92 110.6(7) . . ?
Cl72 C502 Cl82 109.5(7) . . ?
Cl92 C502 Cl82 108.1(6) . . ?
Cl72 C502 D502 109.5 . . ?
Cl92 C502 D502 109.5 . . ?
Cl82 C502 D502 109.5 . . ?

loop_
_geom_bond_atom_site_label_1
_geom_bond_atom_site_label_2
_geom_bond_distance
_geom_bond_site_symmetry_2
_geom_bond_publ_flag
Cu1 N41 1.887(5) . ?
Cu1 N43 1.894(5) . ?
Cu1 N44 1.916(4) . ?
Cu1 N42 1.916(4) . ?
Cu2 N23 1.894(5) . ?
Cu2 N24 1.897(5) . ?
Cu2 N22 1.901(5) . ?
Cu2 N21 1.906(5) . ?
N21 C1 1.370(8) . ?
N21 C4 1.374(7) . ?
N22 C6 1.380(7) . ?
N22 C9 1.387(8) . ?
N23 C14 1.374(7) . ?
N23 C11 1.398(7) . ?
N24 C19 1.362(7) . ?
N24 C16 1.374(7) . ?
N41 C21 1.359(8) . ?
N41 C24 1.373(7) . ?
N42 C26 1.382(7) . ?
N42 C29 1.399(7) . ?
N43 C34 1.382(7) . ?
N43 C31 1.386(7) . ?
N44 C39 1.360(8) . ?
N44 C36 1.368(7) . ?
C1 C2 1.431(9) . ?
C1 C19 1.448(8) . ?
C2 C3 1.392(8) . ?
C2 C41 1.478(9) . ?
C3 C4 1.427(9) . ?
C3 C47 1.483(9) . ?
C4 C5 1.373(8) . ?
C5 C6 1.411(9) . ?
C5 H5 0.9300 . ?
C6 C7 1.432(8) . ?
C7 C8 1.380(9) . ?
C7 C53 1.486(8) . ?
C8 C9 1.452(7) . ?
C8 C55 1.503(8) . ?
C9 C10 1.427(9) . ?
C10 C11 1.413(8) . ?
C10 C71 1.474(8) . ?
C11 C12 1.448(8) . ?
C12 C13 1.376(8) . ?
C12 C56 1.487(8) . ?
C13 C14 1.447(8) . ?
C13 C57 1.501(8) . ?
C14 C15 1.394(8) . ?
C15 C16 1.385(8) . ?
C15 H15 0.9300 . ?
C16 C17 1.441(8) . ?
C17 C18 1.396(8) . ?
C17 C59 1.473(8) . ?
C18 C19 1.443(8) . ?
C18 C65 1.468(8) . ?
C21 C22 1.434(8) . ?
C21 C39 1.445(8) . ?
C22 C23 1.407(8) . ?
C22 C83 1.477(8) . ?
C23 C24 1.445(8) . ?
C23 C89 1.474(8) . ?
C24 C25 1.384(8) . ?
C25 C26 1.387(8) . ?
C25 H25 0.9300 . ?
C26 C27 1.437(8) . ?
C27 C28 1.380(8) . ?
C27 C95 1.499(8) . ?
C28 C29 1.454(8) . ?
C28 C97 1.510(8) . ?
C29 C30 1.388(8) . ?
C30 C31 1.422(8) . ?
C30 C80 1.507(8) . ?
C31 C32 1.447(8) . ?
C32 C33 1.376(8) . ?
C32 C98 1.488(8) . ?
C33 C34 1.429(8) . ?
C33 C99 1.510(8) . ?
C34 C35 1.398(8) . ?
C35 C36 1.400(8) . ?
C35 H35 0.9300 . ?
C36 C37 1.435(8) . ?
C37 C38 1.414(8) . ?
C37 C101 1.472(8) . ?
C38 C39 1.445(8) . ?
C38 C107 1.473(8) . ?
C41 C46 1.392(9) . ?
C41 C42 1.400(8) . ?
C42 C43 1.386(9) . ?
C42 H42 0.9300 . ?
C43 C44 1.391(9) . ?
C43 H43 0.9300 . ?
C44 C45 1.373(10) . ?
C44 H44 0.9300 . ?
C45 C46 1.400(10) . ?
C45 H45 0.9300 . ?
C46 H46 0.9300 . ?
C47 C52 1.377(11) . ?
C47 C48 1.392(11) . ?
C48 C49 1.376(12) . ?
C48 H48 0.9300 . ?
C49 C50 1.370(17) . ?
C49 H49 0.9300 . ?
C50 C51 1.379(18) . ?
C50 H50 0.9300 . ?
C51 C52 1.406(14) . ?
C51 H51 0.9300 . ?
C52 H52 0.9300 . ?
C53 C54 1.501(10) . ?
C53 H53A 0.9700 . ?
C53 H53B 0.9700 . ?
C54 H54A 0.9600 . ?
C54 H54B 0.9600 . ?
C54 H54C 0.9600 . ?
C55 H55A 0.9600 . ?
C55 H55B 0.9600 . ?
C55 H55C 0.9600 . ?
C56 H56A 0.9600 . ?
C56 H56B 0.9600 . ?
C56 H56C 0.9600 . ?
C57 C58 1.530(9) . ?
C57 H57A 0.9700 . ?
C57 H57B 0.9700 . ?
C58 H58A 0.9600 . ?
C58 H58B 0.9600 . ?
C58 H58C 0.9600 . ?
C59 C60 1.391(8) . ?
C59 C64 1.405(8) . ?
C60 C61 1.384(8) . ?
C60 H60 0.9300 . ?
C61 C62 1.385(9) . ?
C61 H61 0.9300 . ?
C62 C63 1.377(9) . ?
C62 H62 0.9300 . ?
C63 C64 1.371(9) . ?
C63 H63 0.9300 . ?
C64 H64 0.9300 . ?
C65 C66 1.398(8) . ?
C65 C70 1.400(8) . ?
C66 C67 1.396(9) . ?
C66 H66 0.9300 . ?
C67 C68 1.384(10) . ?
C67 H67 0.9300 . ?
C68 C69 1.384(9) . ?
C68 H68 0.9300 . ?
C69 C70 1.395(9) . ?
C69 H69 0.9300 . ?
C70 H70 0.9300 . ?
C71 C82 1.371(8) . ?
C71 C72 1.429(8) . ?
C72 C73 1.394(9) . ?
C72 H72 0.9300 . ?
C73 C74 1.400(9) . ?
C73 H73 0.9300 . ?
C74 C75 1.363(8) . ?
C74 H74 0.9300 . ?
C75 C82 1.418(8) . ?
C75 C76 1.518(8) . ?
C76 C77 1.375(8) . ?
C76 C81 1.418(8) . ?
C77 C78 1.419(9) . ?
C77 H77 0.9300 . ?
C78 C79 1.374(9) . ?
C78 H78 0.9300 . ?
C79 C80 1.419(8) . ?
C79 H79 0.9300 . ?
C80 C81 1.375(8) . ?
C81 C82 1.502(8) . ?
C83 C84 1.397(9) . ?
C83 C88 1.402(9) . ?
C84 C85 1.413(10) . ?
C84 H84 0.9300 . ?
C85 C86 1.358(12) . ?
C85 H85 0.9300 . ?
C86 C87 1.398(12) . ?
C86 H86 0.9300 . ?
C87 C88 1.376(10) . ?
C87 H87 0.9300 . ?
C88 H88 0.9300 . ?
C89 C94 1.380(9) . ?
C89 C90 1.404(8) . ?
C90 C91 1.387(9) . ?
C90 H90 0.9300 . ?
C91 C92 1.377(10) . ?
C91 H91 0.9300 . ?
C92 C93 1.381(10) . ?
C92 H92 0.9300 . ?
C93 C94 1.399(9) . ?
C93 H93 0.9300 . ?
C94 H94 0.9300 . ?
C95 C96 1.520(8) . ?
C95 H95A 0.9700 . ?
C95 H95B 0.9700 . ?
C96 H96A 0.9600 . ?
C96 H96B 0.9600 . ?
C96 H96C 0.9600 . ?
C97 H97A 0.9600 . ?
C97 H97B 0.9600 . ?
C97 H97C 0.9600 . ?
C98 H98A 0.9600 . ?
C98 H98B 0.9600 . ?
C98 H98C 0.9600 . ?
C99 C100 1.529(9) . ?
C99 H99A 0.9700 . ?
C99 H99B 0.9700 . ?
C100 H10A 0.9600 . ?
C100 H10B 0.9600 . ?
C100 H10C 0.9600 . ?
C101 C102 1.403(9) . ?
C101 C106 1.405(9) . ?
C102 C103 1.399(9) . ?
C102 H102 0.9300 . ?
C103 C104 1.387(11) . ?
C103 H103 0.9300 . ?
C104 C105 1.377(11) . ?
C104 H104 0.9300 . ?
C105 C106 1.387(9) . ?
C105 H105 0.9300 . ?
C106 H106 0.9300 . ?
C107 C108 1.391(8) . ?
C107 C112 1.394(8) . ?
C108 C109 1.385(9) . ?
C108 H108 0.9300 . ?
C109 C110 1.378(10) . ?
C109 H109 0.9300 . ?
C110 C111 1.387(9) . ?
C110 H110 0.9300 . ?
C111 C112 1.375(9) . ?
C111 H111 0.9300 . ?
C112 H112 0.9300 . ?
C300 Cl2 1.719(11) . ?
C300 Cl1 1.757(12) . ?
C300 Cl3 1.819(11) . ?
C300 D300 0.9800 . ?
C400 Cl4 1.717(14) . ?
C400 Cl6 1.766(15) . ?
C400 Cl5 1.797(14) . ?
C400 D400 0.9800 . ?
C501 Cl71 1.754(19) . ?
C501 Cl81 1.763(19) . ?
C501 Cl91 1.780(19) . ?
C501 D501 0.9800 . ?
C502 Cl72 1.723(12) . ?
C502 Cl92 1.744(10) . ?
C502 Cl82 1.781(11) . ?
C502 D502 0.9800 . ?

loop_
_geom_torsion_atom_site_label_1
_geom_torsion_atom_site_label_2
_geom_torsion_atom_site_label_3
_geom_torsion_atom_site_label_4
_geom_torsion
_geom_torsion_site_symmetry_1
_geom_torsion_site_symmetry_2
_geom_torsion_site_symmetry_3
_geom_torsion_site_symmetry_4
_geom_torsion_publ_flag
N23 Cu2 N21 C1 60.2(12) . . . . ?
N24 Cu2 N21 C1 6.9(4) . . . . ?
N22 Cu2 N21 C1 -158.8(4) . . . . ?
N23 Cu2 N21 C4 -143.5(9) . . . . ?
N24 Cu2 N21 C4 163.2(5) . . . . ?
N22 Cu2 N21 C4 -2.5(5) . . . . ?
N23 Cu2 N22 C6 163.2(5) . . . . ?
N24 Cu2 N22 C6 -73.4(9) . . . . ?
N21 Cu2 N22 C6 -9.4(5) . . . . ?
N23 Cu2 N22 C9 5.7(5) . . . . ?
N24 Cu2 N22 C9 129.1(8) . . . . ?
N21 Cu2 N22 C9 -166.9(5) . . . . ?
N24 Cu2 N23 C14 3.2(5) . . . . ?
N22 Cu2 N23 C14 170.1(4) . . . . ?
N21 Cu2 N23 C14 -49.0(12) . . . . ?
N24 Cu2 N23 C11 -157.6(4) . . . . ?
N22 Cu2 N23 C11 9.4(5) . . . . ?
N21 Cu2 N23 C11 150.2(9) . . . . ?
N23 Cu2 N24 C19 -166.8(4) . . . . ?
N22 Cu2 N24 C19 69.5(10) . . . . ?
N21 Cu2 N24 C19 3.9(4) . . . . ?
N23 Cu2 N24 C16 -13.1(5) . . . . ?
N22 Cu2 N24 C16 -136.8(7) . . . . ?
N21 Cu2 N24 C16 157.6(5) . . . . ?
N43 Cu1 N41 C21 69.0(9) . . . . ?
N44 Cu1 N41 C21 0.5(4) . . . . ?
N42 Cu1 N41 C21 -170.7(4) . . . . ?
N43 Cu1 N41 C24 -131.0(7) . . . . ?
N44 Cu1 N41 C24 160.4(5) . . . . ?
N42 Cu1 N41 C24 -10.8(5) . . . . ?
N41 Cu1 N42 C26 1.4(5) . . . . ?
N43 Cu1 N42 C26 167.1(4) . . . . ?
N44 Cu1 N42 C26 -49.6(12) . . . . ?
N41 Cu1 N42 C29 -154.5(4) . . . . ?
N43 Cu1 N42 C29 11.2(4) . . . . ?
N44 Cu1 N42 C29 154.4(9) . . . . ?
N41 Cu1 N43 C34 -73.8(9) . . . . ?
N44 Cu1 N43 C34 -7.2(5) . . . . ?
N42 Cu1 N43 C34 166.1(4) . . . . ?
N41 Cu1 N43 C31 121.1(7) . . . . ?
N44 Cu1 N43 C31 -172.3(4) . . . . ?
N42 Cu1 N43 C31 1.0(5) . . . . ?
N41 Cu1 N44 C39 10.0(4) . . . . ?
N43 Cu1 N44 C39 -154.6(4) . . . . ?
N42 Cu1 N44 C39 62.1(12) . . . . ?
N41 Cu1 N44 C36 160.4(5) . . . . ?
N43 Cu1 N44 C36 -4.2(5) . . . . ?
N42 Cu1 N44 C36 -147.5(9) . . . . ?
C4 N21 C1 C2 3.2(6) . . . . ?
Cu2 N21 C1 C2 164.0(4) . . . . ?
C4 N21 C1 C19 -176.0(5) . . . . ?
Cu2 N21 C1 C19 -15.2(6) . . . . ?
N21 C1 C2 C3 0.5(7) . . . . ?
C19 C1 C2 C3 179.2(7) . . . . ?
N21 C1 C2 C41 -174.9(6) . . . . ?
C19 C1 C2 C41 3.8(12) . . . . ?
C1 C2 C3 C4 -3.8(7) . . . . ?
C41 C2 C3 C4 171.7(6) . . . . ?
C1 C2 C3 C47 -178.1(6) . . . . ?
C41 C2 C3 C47 -2.6(10) . . . . ?
C1 N21 C4 C5 168.1(5) . . . . ?
Cu2 N21 C4 C5 10.2(8) . . . . ?
C1 N21 C4 C3 -5.5(6) . . . . ?
Cu2 N21 C4 C3 -163.4(4) . . . . ?
C2 C3 C4 C5 -166.9(6) . . . . ?
C47 C3 C4 C5 7.6(11) . . . . ?
C2 C3 C4 N21 5.8(7) . . . . ?
C47 C3 C4 N21 -179.7(6) . . . . ?
N21 C4 C5 C6 -6.7(9) . . . . ?
C3 C4 C5 C6 165.2(6) . . . . ?
C9 N22 C6 C5 175.7(5) . . . . ?
Cu2 N22 C6 C5 14.8(8) . . . . ?
C9 N22 C6 C7 -3.3(6) . . . . ?
Cu2 N22 C6 C7 -164.2(4) . . . . ?
C4 C5 C6 N22 -6.2(9) . . . . ?
C4 C5 C6 C7 172.6(6) . . . . ?
N22 C6 C7 C8 2.2(6) . . . . ?
C5 C6 C7 C8 -176.8(5) . . . . ?
N22 C6 C7 C53 -175.2(5) . . . . ?
C5 C6 C7 C53 5.7(9) . . . . ?
C6 C7 C8 C9 -0.2(6) . . . . ?
C53 C7 C8 C9 177.2(6) . . . . ?
C6 C7 C8 C55 178.1(5) . . . . ?
C53 C7 C8 C55 -4.5(10) . . . . ?
C6 N22 C9 C10 -175.5(5) . . . . ?
Cu2 N22 C9 C10 -14.9(8) . . . . ?
C6 N22 C9 C8 3.1(6) . . . . ?
Cu2 N22 C9 C8 163.8(4) . . . . ?
C7 C8 C9 N22 -1.8(6) . . . . ?
C55 C8 C9 N22 179.9(5) . . . . ?
C7 C8 C9 C10 176.8(6) . . . . ?
C55 C8 C9 C10 -1.5(10) . . . . ?
N22 C9 C10 C11 9.4(9) . . . . ?
C8 C9 C10 C11 -169.1(5) . . . . ?
N22 C9 C10 C71 -179.6(5) . . . . ?
C8 C9 C10 C71 2.0(8) . . . . ?
C14 N23 C11 C10 -179.9(5) . . . . ?
Cu2 N23 C11 C10 -16.1(7) . . . . ?
C14 N23 C11 C12 1.4(6) . . . . ?
Cu2 N23 C11 C12 165.2(4) . . . . ?
C9 C10 C11 N23 6.9(9) . . . . ?
C71 C10 C11 N23 -164.3(5) . . . . ?
C9 C10 C11 C12 -174.7(5) . . . . ?
C71 C10 C11 C12 14.1(8) . . . . ?
N23 C11 C12 C13 1.5(6) . . . . ?
C10 C11 C12 C13 -177.1(5) . . . . ?
N23 C11 C12 C56 -171.4(6) . . . . ?
C10 C11 C12 C56 10.0(10) . . . . ?
C11 C12 C13 C14 -3.6(6) . . . . ?
C56 C12 C13 C14 169.7(5) . . . . ?
C11 C12 C13 C57 179.8(5) . . . . ?
C56 C12 C13 C57 -6.9(10) . . . . ?
C11 N23 C14 C15 171.3(5) . . . . ?
Cu2 N23 C14 C15 7.5(8) . . . . ?
C11 N23 C14 C13 -3.7(6) . . . . ?
Cu2 N23 C14 C13 -167.5(4) . . . . ?
C12 C13 C14 N23 4.7(6) . . . . ?
C57 C13 C14 N23 -178.5(5) . . . . ?
C12 C13 C14 C15 -170.3(5) . . . . ?
C57 C13 C14 C15 6.5(9) . . . . ?
N23 C14 C15 C16 -11.7(9) . . . . ?
C13 C14 C15 C16 162.6(6) . . . . ?
C19 N24 C16 C15 168.1(5) . . . . ?
Cu2 N24 C16 C15 12.6(8) . . . . ?
C19 N24 C16 C17 -7.1(6) . . . . ?
Cu2 N24 C16 C17 -162.6(4) . . . . ?
C14 C15 C16 N24 1.3(9) . . . . ?
C14 C15 C16 C17 175.3(6) . . . . ?
N24 C16 C17 C18 5.8(6) . . . . ?
C15 C16 C17 C18 -168.9(6) . . . . ?
N24 C16 C17 C59 -177.1(5) . . . . ?
C15 C16 C17 C59 8.3(9) . . . . ?
C16 C17 C18 C19 -2.2(6) . . . . ?
C59 C17 C18 C19 -179.0(6) . . . . ?
C16 C17 C18 C65 177.6(5) . . . . ?
C59 C17 C18 C65 0.9(10) . . . . ?
C16 N24 C19 C18 5.8(6) . . . . ?
Cu2 N24 C19 C18 164.2(4) . . . . ?
C16 N24 C19 C1 -171.3(5) . . . . ?
Cu2 N24 C19 C1 -12.9(6) . . . . ?
C17 C18 C19 N24 -2.1(6) . . . . ?
C65 C18 C19 N24 178.1(5) . . . . ?
C17 C18 C19 C1 173.8(7) . . . . ?
C65 C18 C19 C1 -6.1(11) . . . . ?
N21 C1 C19 N24 17.2(7) . . . . ?
C2 C1 C19 N24 -161.5(7) . . . . ?
N21 C1 C19 C18 -158.5(7) . . . . ?
C2 C1 C19 C18 22.7(14) . . . . ?
C24 N41 C21 C22 6.3(6) . . . . ?
Cu1 N41 C21 C22 170.0(4) . . . . ?
C24 N41 C21 C39 -173.4(5) . . . . ?
Cu1 N41 C21 C39 -9.7(6) . . . . ?
N41 C21 C22 C23 -2.9(6) . . . . ?
C39 C21 C22 C23 176.6(7) . . . . ?
N41 C21 C22 C83 174.2(5) . . . . ?
C39 C21 C22 C83 -6.3(12) . . . . ?
C21 C22 C23 C24 -1.4(6) . . . . ?
C83 C22 C23 C24 -178.6(5) . . . . ?
C21 C22 C23 C89 -177.8(6) . . . . ?
C83 C22 C23 C89 5.0(10) . . . . ?
C21 N41 C24 C25 171.7(5) . . . . ?
Cu1 N41 C24 C25 10.1(8) . . . . ?
C21 N41 C24 C23 -7.1(6) . . . . ?
Cu1 N41 C24 C23 -168.7(4) . . . . ?
C22 C23 C24 N41 5.2(6) . . . . ?
C89 C23 C24 N41 -178.0(5) . . . . ?
C22 C23 C24 C25 -173.5(6) . . . . ?
C89 C23 C24 C25 3.3(10) . . . . ?
N41 C24 C25 C26 2.8(9) . . . . ?
C23 C24 C25 C26 -178.7(6) . . . . ?
C29 N42 C26 C25 168.4(5) . . . . ?
Cu1 N42 C26 C25 9.0(8) . . . . ?
C29 N42 C26 C27 -4.9(6) . . . . ?
Cu1 N42 C26 C27 -164.3(4) . . . . ?
C24 C25 C26 N42 -12.8(9) . . . . ?
C24 C25 C26 C27 159.5(6) . . . . ?
N42 C26 C27 C28 4.4(6) . . . . ?
C25 C26 C27 C28 -169.0(5) . . . . ?
N42 C26 C27 C95 179.7(5) . . . . ?
C25 C26 C27 C95 6.3(9) . . . . ?
C26 C27 C28 C29 -2.2(6) . . . . ?
C95 C27 C28 C29 -177.2(5) . . . . ?
C26 C27 C28 C97 173.3(5) . . . . ?
C95 C27 C28 C97 -1.8(9) . . . . ?
C26 N42 C29 C30 -173.6(5) . . . . ?
Cu1 N42 C29 C30 -14.5(7) . . . . ?
C26 N42 C29 C28 3.5(6) . . . . ?
Cu1 N42 C29 C28 162.6(4) . . . . ?
C27 C28 C29 C30 176.2(5) . . . . ?
C97 C28 C29 C30 1.0(10) . . . . ?
C27 C28 C29 N42 -0.8(6) . . . . ?
C97 C28 C29 N42 -175.9(5) . . . . ?
N42 C29 C30 C31 3.0(9) . . . . ?
C28 C29 C30 C31 -173.5(5) . . . . ?
N42 C29 C30 C80 176.5(5) . . . . ?
C28 C29 C30 C80 0.0(8) . . . . ?
C34 N43 C31 C30 -177.9(5) . . . . ?
Cu1 N43 C31 C30 -10.9(7) . . . . ?
C34 N43 C31 C32 1.4(6) . . . . ?
Cu1 N43 C31 C32 168.4(4) . . . . ?
C29 C30 C31 N43 10.3(8) . . . . ?
C80 C30 C31 N43 -163.4(5) . . . . ?
C29 C30 C31 C32 -168.9(6) . . . . ?
C80 C30 C31 C32 17.5(8) . . . . ?
N43 C31 C32 C33 -0.6(6) . . . . ?
C30 C31 C32 C33 178.6(5) . . . . ?
N43 C31 C32 C98 -178.5(5) . . . . ?
C30 C31 C32 C98 0.7(10) . . . . ?
C31 C32 C33 C34 -0.4(6) . . . . ?
C98 C32 C33 C34 177.6(5) . . . . ?
C31 C32 C33 C99 176.6(5) . . . . ?
C98 C32 C33 C99 -5.4(9) . . . . ?
C31 N43 C34 C35 -179.4(5) . . . . ?
Cu1 N43 C34 C35 13.1(8) . . . . ?
C31 N43 C34 C33 -1.7(6) . . . . ?
Cu1 N43 C34 C33 -169.2(4) . . . . ?
C32 C33 C34 N43 1.3(6) . . . . ?
C99 C33 C34 N43 -175.8(5) . . . . ?
C32 C33 C34 C35 179.1(5) . . . . ?
C99 C33 C34 C35 2.0(9) . . . . ?
N43 C34 C35 C36 -6.1(9) . . . . ?
C33 C34 C35 C36 176.5(5) . . . . ?
C39 N44 C36 C35 163.3(5) . . . . ?
Cu1 N44 C36 C35 11.0(8) . . . . ?
C39 N44 C36 C37 -5.0(6) . . . . ?
Cu1 N44 C36 C37 -157.3(4) . . . . ?
C34 C35 C36 N44 -6.5(9) . . . . ?
C34 C35 C36 C37 159.2(6) . . . . ?
N44 C36 C37 C38 4.3(6) . . . . ?
C35 C36 C37 C38 -162.8(6) . . . . ?
N44 C36 C37 C101 178.2(5) . . . . ?
C35 C36 C37 C101 11.1(9) . . . . ?
C36 C37 C38 C39 -1.9(6) . . . . ?
C101 C37 C38 C39 -175.6(5) . . . . ?
C36 C37 C38 C107 174.3(5) . . . . ?
C101 C37 C38 C107 0.6(9) . . . . ?
C36 N44 C39 C38 3.8(6) . . . . ?
Cu1 N44 C39 C38 159.6(4) . . . . ?
C36 N44 C39 C21 -173.5(5) . . . . ?
Cu1 N44 C39 C21 -17.6(6) . . . . ?
C37 C38 C39 N44 -1.0(6) . . . . ?
C107 C38 C39 N44 -177.1(5) . . . . ?
C37 C38 C39 C21 175.0(7) . . . . ?
C107 C38 C39 C21 -1.0(12) . . . . ?
N41 C21 C39 N44 16.8(7) . . . . ?
C22 C21 C39 N44 -162.7(7) . . . . ?
N41 C21 C39 C38 -159.2(7) . . . . ?
C22 C21 C39 C38 21.3(13) . . . . ?
C3 C2 C41 C46 40.9(9) . . . . ?
C1 C2 C41 C46 -144.6(6) . . . . ?
C3 C2 C41 C42 -136.9(6) . . . . ?
C1 C2 C41 C42 37.6(9) . . . . ?
C46 C41 C42 C43 0.3(9) . . . . ?
C2 C41 C42 C43 178.2(6) . . . . ?
C41 C42 C43 C44 -0.5(10) . . . . ?
C42 C43 C44 C45 0.3(10) . . . . ?
C43 C44 C45 C46 0.1(10) . . . . ?
C42 C41 C46 C45 0.2(9) . . . . ?
C2 C41 C46 C45 -177.7(6) . . . . ?
C44 C45 C46 C41 -0.4(10) . . . . ?
C2 C3 C47 C52 57.5(10) . . . . ?
C4 C3 C47 C52 -116.0(8) . . . . ?
C2 C3 C47 C48 -119.6(8) . . . . ?
C4 C3 C47 C48 66.9(9) . . . . ?
C52 C47 C48 C49 -0.1(12) . . . . ?
C3 C47 C48 C49 177.1(8) . . . . ?
C47 C48 C49 C50 0.3(15) . . . . ?
C48 C49 C50 C51 -0.4(18) . . . . ?
C49 C50 C51 C52 0.3(19) . . . . ?
C48 C47 C52 C51 0.0(13) . . . . ?
C3 C47 C52 C51 -177.2(9) . . . . ?
C50 C51 C52 C47 -0.1(17) . . . . ?
C8 C7 C53 C54 -87.6(9) . . . . ?
C6 C7 C53 C54 89.4(8) . . . . ?
C12 C13 C57 C58 92.1(8) . . . . ?
C14 C13 C57 C58 -84.0(7) . . . . ?
C18 C17 C59 C60 -135.8(7) . . . . ?
C16 C17 C59 C60 47.7(8) . . . . ?
C18 C17 C59 C64 48.4(9) . . . . ?
C16 C17 C59 C64 -128.1(6) . . . . ?
C64 C59 C60 C61 1.1(9) . . . . ?
C17 C59 C60 C61 -174.9(6) . . . . ?
C59 C60 C61 C62 -0.2(10) . . . . ?
C60 C61 C62 C63 -1.0(10) . . . . ?
C61 C62 C63 C64 1.5(11) . . . . ?
C62 C63 C64 C59 -0.6(10) . . . . ?
C60 C59 C64 C63 -0.7(9) . . . . ?
C17 C59 C64 C63 175.2(6) . . . . ?
C17 C18 C65 C66 41.5(9) . . . . ?
C19 C18 C65 C66 -138.6(6) . . . . ?
C17 C18 C65 C70 -138.1(6) . . . . ?
C19 C18 C65 C70 41.8(9) . . . . ?
C70 C65 C66 C67 1.1(9) . . . . ?
C18 C65 C66 C67 -178.6(6) . . . . ?
C65 C66 C67 C68 -1.4(10) . . . . ?
C66 C67 C68 C69 0.6(10) . . . . ?
C67 C68 C69 C70 0.5(10) . . . . ?
C68 C69 C70 C65 -0.9(9) . . . . ?
C66 C65 C70 C69 0.1(9) . . . . ?
C18 C65 C70 C69 179.7(5) . . . . ?
C11 C10 C71 C82 73.1(7) . . . . ?
C9 C10 C71 C82 -98.9(6) . . . . ?
C11 C10 C71 C72 -107.6(6) . . . . ?
C9 C10 C71 C72 80.5(7) . . . . ?
C82 C71 C72 C73 1.4(8) . . . . ?
C10 C71 C72 C73 -178.0(6) . . . . ?
C71 C72 C73 C74 1.9(10) . . . . ?
C72 C73 C74 C75 -2.1(10) . . . . ?
C73 C74 C75 C82 -0.9(9) . . . . ?
C73 C74 C75 C76 176.3(9) . . . . ?
C74 C75 C76 C77 -2.7(18) . . . . ?
C82 C75 C76 C77 175.0(10) . . . . ?
C74 C75 C76 C81 -179.3(10) . . . . ?
C82 C75 C76 C81 -1.7(5) . . . . ?
C81 C76 C77 C78 -0.2(9) . . . . ?
C75 C76 C77 C78 -176.2(9) . . . . ?
C76 C77 C78 C79 -3.2(9) . . . . ?
C77 C78 C79 C80 3.5(10) . . . . ?
C78 C79 C80 C81 -0.1(9) . . . . ?
C78 C79 C80 C30 -177.0(6) . . . . ?
C29 C30 C80 C81 84.3(7) . . . . ?
C31 C30 C80 C81 -101.5(7) . . . . ?
C29 C30 C80 C79 -99.3(6) . . . . ?
C31 C30 C80 C79 75.0(7) . . . . ?
C79 C80 C81 C76 -3.3(8) . . . . ?
C30 C80 C81 C76 173.3(5) . . . . ?
C79 C80 C81 C82 176.5(8) . . . . ?
C30 C80 C81 C82 -6.8(13) . . . . ?
C77 C76 C81 C80 3.6(9) . . . . ?
C75 C76 C81 C80 -178.5(5) . . . . ?
C77 C76 C81 C82 -176.3(6) . . . . ?
C75 C76 C81 C82 1.6(4) . . . . ?
C72 C71 C82 C75 -4.4(8) . . . . ?
C10 C71 C82 C75 175.0(5) . . . . ?
C72 C71 C82 C81 -176.7(8) . . . . ?
C10 C71 C82 C81 2.7(12) . . . . ?
C74 C75 C82 C71 4.5(9) . . . . ?
C76 C75 C82 C71 -174.1(6) . . . . ?
C74 C75 C82 C81 -179.9(6) . . . . ?
C76 C75 C82 C81 1.6(4) . . . . ?
C80 C81 C82 C71 -8.0(16) . . . . ?
C76 C81 C82 C71 171.9(9) . . . . ?
C80 C81 C82 C75 178.4(9) . . . . ?
C76 C81 C82 C75 -1.7(5) . . . . ?
C23 C22 C83 C84 -135.4(6) . . . . ?
C21 C22 C83 C84 48.1(9) . . . . ?
C23 C22 C83 C88 45.2(9) . . . . ?
C21 C22 C83 C88 -131.4(7) . . . . ?
C88 C83 C84 C85 -2.9(9) . . . . ?
C22 C83 C84 C85 177.7(6) . . . . ?
C83 C84 C85 C86 1.7(10) . . . . ?
C84 C85 C86 C87 -0.3(12) . . . . ?
C85 C86 C87 C88 0.1(12) . . . . ?
C86 C87 C88 C83 -1.3(11) . . . . ?
C84 C83 C88 C87 2.7(10) . . . . ?
C22 C83 C88 C87 -177.8(6) . . . . ?
C22 C23 C89 C94 46.7(9) . . . . ?
C24 C23 C89 C94 -129.2(6) . . . . ?
C22 C23 C89 C90 -139.1(6) . . . . ?
C24 C23 C89 C90 45.0(8) . . . . ?
C94 C89 C90 C91 0.4(9) . . . . ?
C23 C89 C90 C91 -174.1(6) . . . . ?
C89 C90 C91 C92 0.4(9) . . . . ?
C90 C91 C92 C93 -1.9(10) . . . . ?
C91 C92 C93 C94 2.7(10) . . . . ?
C90 C89 C94 C93 0.3(9) . . . . ?
C23 C89 C94 C93 174.6(6) . . . . ?
C92 C93 C94 C89 -1.8(9) . . . . ?
C28 C27 C95 C96 88.2(7) . . . . ?
C26 C27 C95 C96 -86.1(7) . . . . ?
C32 C33 C99 C100 -98.1(7) . . . . ?
C34 C33 C99 C100 78.4(7) . . . . ?
C38 C37 C101 C102 41.2(9) . . . . ?
C36 C37 C101 C102 -131.5(7) . . . . ?
C38 C37 C101 C106 -139.1(6) . . . . ?
C36 C37 C101 C106 48.2(9) . . . . ?
C106 C101 C102 C103 -0.5(10) . . . . ?
C37 C101 C102 C103 179.3(7) . . . . ?
C101 C102 C103 C104 0.2(12) . . . . ?
C102 C103 C104 C105 -0.5(12) . . . . ?
C103 C104 C105 C106 0.9(12) . . . . ?
C104 C105 C106 C101 -1.2(11) . . . . ?
C102 C101 C106 C105 1.0(10) . . . . ?
C37 C101 C106 C105 -178.8(6) . . . . ?
C37 C38 C107 C108 47.2(9) . . . . ?
C39 C38 C107 C108 -137.4(6) . . . . ?
C37 C38 C107 C112 -129.6(6) . . . . ?
C39 C38 C107 C112 45.7(9) . . . . ?
C112 C107 C108 C109 1.4(10) . . . . ?
C38 C107 C108 C109 -175.5(6) . . . . ?
C107 C108 C109 C110 -0.8(11) . . . . ?
C108 C109 C110 C111 -0.1(11) . . . . ?
C109 C110 C111 C112 0.5(10) . . . . ?
C110 C111 C112 C107 0.0(10) . . . . ?
C108 C107 C112 C111 -1.0(9) . . . . ?
C38 C107 C112 C111 175.9(6) . . . . ?
